data_7126622
loop_
_publ_author_name
'Milbeo, Pierre'
'Simon, Matthieu'
'Didierjean, Claude'
'Wenger, Emmanuel'
'Aubert, Emmanuel'
'Martinez, Jean'
'Amblard, Muriel'
'Calm\`es, Monique'
'Legrand, Baptiste'

_publ_section_title
;
 A bicyclic unit reversal to stabilize the 12/14-helix in mixed homochiral
 oligoureas.
;
_journal_issue 57
_journal_name_full 'Chemical communications (Cambridge, England)'
_journal_page_first 7921
_journal_page_last 7924
_journal_paper_doi 10.1039/d0cc02902e
_journal_volume 56
_journal_year 2020
_chemical_absolute_configuration syn
_chemical_formula_moiety 'C81 H113 Br N18 O11'
_chemical_formula_sum 'C81 H113 Br N19 O10'
_chemical_formula_weight 1592.81
_space_group_crystal_system tetragonal
_space_group_IT_number 78
_space_group_name_Hall 'P 4cw'
_space_group_name_H-M_alt 'P 43'
_atom_sites_solution_hydrogens geom
_audit_creation_date 2018-11-27
_audit_creation_method
;
Olex2 1.2
(compiled 2018.05.29 svn.r3508 for OlexSys, GUI svn.r5506)
;
_audit_update_record
;
2020-02-07 deposited with the CCDC.	2020-05-27 downloaded from the CCDC.
;
_cell_angle_alpha 90
_cell_angle_beta 90
_cell_angle_gamma 90
_cell_formula_units_Z 4
_cell_length_a 11.7593(3)
_cell_length_b 11.7593(3)
_cell_length_c 63.070(3)
_cell_measurement_reflns_used 18292
_cell_measurement_temperature 114.6(3)
_cell_measurement_theta_max 75.9850
_cell_measurement_theta_min 3.7790
_cell_volume 8721.4(5)
_computing_molecular_graphics 'Olex2 (Dolomanov et al., 2009)'
_computing_publication_material 'Olex2 (Dolomanov et al., 2009)'
_computing_structure_refinement 'ShelXL (Sheldrick, 2015)'
_diffrn_ambient_temperature 114.6(3)
_diffrn_measured_fraction_theta_full 1.000
_diffrn_measured_fraction_theta_max 0.991
_diffrn_measurement_device_type 'SuperNova, Dual, Cu at zero, Atlas'
_diffrn_radiation_type CuK\a
_diffrn_radiation_wavelength 1.54184
_diffrn_reflns_av_R_equivalents 0.0640
_diffrn_reflns_av_unetI/netI 0.0659
_diffrn_reflns_Laue_measured_fraction_full 1.000
_diffrn_reflns_Laue_measured_fraction_max 0.991
_diffrn_reflns_limit_h_max 9
_diffrn_reflns_limit_h_min -14
_diffrn_reflns_limit_k_max 14
_diffrn_reflns_limit_k_min -14
_diffrn_reflns_limit_l_max 54
_diffrn_reflns_limit_l_min -79
_diffrn_reflns_number 42420
_diffrn_reflns_point_group_measured_fraction_full 0.839
_diffrn_reflns_point_group_measured_fraction_max 0.810
_diffrn_reflns_theta_full 67.684
_diffrn_reflns_theta_max 76.685
_diffrn_reflns_theta_min 3.759
_exptl_absorpt_coefficient_mu 1.169
_exptl_absorpt_correction_T_max 1.000
_exptl_absorpt_correction_T_min 0.407
_exptl_absorpt_correction_type gaussian
_exptl_absorpt_process_details
;
CrysAlisPro 1.171.38.46 (Rigaku Oxford Diffraction, 2015)
Numerical absorption correction based on gaussian integration over
			a multifaceted crystal model
Empirical absorption correction using spherical harmonics,
 implemented in SCALE3 ABSPACK scaling algorithm.
;
_exptl_crystal_colour colourless
_exptl_crystal_density_diffrn 1.213
_exptl_crystal_description block
_exptl_crystal_F_000 3388
_exptl_crystal_size_max 0.421
_exptl_crystal_size_mid 0.354
_exptl_crystal_size_min 0.112
_refine_diff_density_max 1.109
_refine_diff_density_min -0.635
_refine_diff_density_rms 0.089
_refine_ls_abs_structure_details
;
 Classical Flack method preferred over Parsons because s.u. lower.
;
_refine_ls_abs_structure_Flack -0.02(4)
_refine_ls_extinction_method none
_refine_ls_goodness_of_fit_ref 1.086
_refine_ls_hydrogen_treatment constr
_refine_ls_matrix_type full
_refine_ls_number_parameters 1002
_refine_ls_number_reflns 14853
_refine_ls_number_restraints 196
_refine_ls_restrained_S_all 1.080
_refine_ls_R_factor_all 0.1129
_refine_ls_R_factor_gt 0.0986
_refine_ls_shift/su_max 0.007
_refine_ls_shift/su_mean 0.000
_refine_ls_structure_factor_coef Fsqd
_refine_ls_weighting_details 'w=1/[\s^2^(Fo^2^)+86.2825P] where P=(Fo^2^+2Fc^2^)/3'
_refine_ls_weighting_scheme calc
_refine_ls_wR_factor_gt 0.2401
_refine_ls_wR_factor_ref 0.2471
_reflns_Friedel_coverage 0.620
_reflns_Friedel_fraction_full 0.675
_reflns_Friedel_fraction_max 0.626
_reflns_number_gt 13770
_reflns_number_total 14853
_reflns_threshold_expression 'I > 2\s(I)'
_cod_data_source_file d0cc02902e2.cif
_cod_data_source_block Cpd4-pm04-91
_cod_depositor_comments 'Adding full bibliography for 7126621--7126622.cif.'
_cod_original_cell_volume 8721.4(6)
_cod_database_code 7126622
_shelx_shelxl_version_number 2018/3
_shelx_space_group_comment
;
The symmetry employed for this shelxl refinement is uniquely defined
by the following loop, which should always be used as a source of
symmetry information in preference to the above space-group names.
They are only intended as comments.
;
_olex2_refinement_description
;
1. Fixed Uiso
 At 1.2 times of:
  All C(H) groups, All C(H,H) groups, All N(H) groups
 At 1.5 times of:
  All C(H,H,H) groups
2. Rigid bond restraints
 CB_2, CG_2, CD2_2, CD1_2, CE2_2, CE1_2, CZ_2
 with sigma for 1-2 distances of 0.005 and sigma for 1-3 distances of 0.005
 CB_6, CG_6, CD2_6, CD1_6, CE2_6, CE1_6, CZ_6
 with sigma for 1-2 distances of 0.005 and sigma for 1-3 distances of 0.005
 C_10, O_10, O_11, C1_11, C2_11, C3_11, C4_11, C5_11, C6_11, C7_11
 with sigma for 1-2 distances of 0.005 and sigma for 1-3 distances of 0.005
3. Uiso/Uaniso restraints and constraints
CB_2 \\sim CG_2 \\sim CD2_2 \\sim CD1_2 \\sim CE2_2 \\sim CE1_2 \\sim CZ_2:
within 2A with sigma of 0.04 and sigma for terminal atoms of 0.08
CB_6 \\sim CG_6 \\sim CD2_6 \\sim CD1_6 \\sim CE2_6 \\sim CE1_6 \\sim CZ_6:
within 2A with sigma of 0.04 and sigma for terminal atoms of 0.08
C_10 \\sim O_10 \\sim O_11 \\sim C1_11 \\sim C2_11 \\sim C3_11 \\sim C4_11
\\sim C5_11 \\sim C6_11 \\sim C7_11: within 2A with sigma of 0.04 and sigma for
terminal atoms of 0.08
4.a Ternary CH refined with riding coordinates:
 CA(HA), CA(HA), CG1(HG1), CA(HA), CA(HA), CG1(HG1), CA(HA), CA(HA), CG1(HG1),
 CA(HA), CA(HA), CG1(HG1)
4.b Secondary CH2 refined with riding coordinates:
 CBB(HBBA,HBBB), CB(HBA,HBB), CB1(HB1A,HB1B), CB2(HB2A,HB2B), CG2(HG2A,HG2B),
 CB3(HB3A,HB3B), CG3(HG3A,HG3B), CBB(HBBA,HBBB), CB1(HB1A,HB1B), CB2(HB2A,HB2B),
  CG2(HG2A,HG2B), CB3(HB3A,HB3B), CG3(HG3A,HG3B), CBB(HBBA,HBBB), CB(HBA,HBB),
 CB1(HB1A,HB1B), CB2(HB2A,HB2B), CG2(HG2A,HG2B), CB3(HB3A,HB3B), CG3(HG3A,HG3B),
  CBB(HBBA,HBBB), CB1(HB1A,HB1B), CB2(HB2A,HB2B), CG2(HG2A,HG2B), CB3(HB3A,
 HB3B), CG3(HG3A,HG3B), CA(HAA,HAB), CB(HBA,HBB), C1(H1A,H1B)
4.c Aromatic/amide H refined with riding coordinates:
 C2(H2), C3(H3), C5(H5), C6(H6), N1(H1), N(H), N1(H1), CD1(HD1), CE1(HE1),
 CZ(HZ), CE2(HE2), CD2(HD2), N(H), N1(H1), N(H), N1(H1), N(H), N1(H1), N(H),
 N1(H1), CD1(HD1), CE1(HE1), CZ(HZ), CE2(HE2), CD2(HD2), N(H), N1(H1), N(H),
 N1(H1), N(H), N1(H1), N(H), C3(H3), C4(H4), C5(H5), C6(H6), C7(H7)
4.d Idealised Me refined as rotating group:
 CB(HBA,HBB,HBC), CB(HBA,HBB,HBC)
;
_olex2_submission_special_instructions 'No special instructions were received'

loop_
_space_group_symop_operation_xyz
'x, y, z'
'-y, x, z+3/4'
'-x, -y, z+1/2'
'y, -x, z+1/4'

loop_
_atom_site_label
_atom_site_type_symbol
_atom_site_fract_x
_atom_site_fract_y
_atom_site_fract_z
_atom_site_U_iso_or_equiv
_atom_site_adp_type
_atom_site_occupancy
_atom_site_site_symmetry_order
_atom_site_calc_flag
_atom_site_refinement_flags_posn
_atom_site_refinement_flags_adp
_atom_site_refinement_flags_occupancy
_atom_site_disorder_assembly
_atom_site_disorder_group
Br_1 Br -1.35608(12) -0.98271(13) -0.41239(3) 0.0473(4) Uani 1 1 d . . . . .
C1_1 C -1.2634(11) -0.8543(12) -0.40471(19) 0.038(3) Uani 1 1 d . . . . .
C2_1 C -1.3109(11) -0.7678(12) -0.3926(2) 0.039(3) Uani 1 1 d . . . . .
H2_1 H -1.386871 -0.770584 -0.388557 0.047 Uiso 1 1 calc R . . . .
C3_1 C -1.2431(11) -0.6785(12) -0.3867(2) 0.038(3) Uani 1 1 d . . . . .
H3_1 H -1.273445 -0.620336 -0.378499 0.045 Uiso 1 1 calc R . . . .
C4_1 C -1.1277(11) -0.6733(10) -0.39304(18) 0.032(3) Uani 1 1 d . . . . .
C5_1 C -1.0854(10) -0.7624(11) -0.40540(18) 0.032(3) Uani 1 1 d . . . . .
H5_1 H -1.009851 -0.760622 -0.409765 0.038 Uiso 1 1 calc R . . . .
C6_1 C -1.1521(10) -0.8517(11) -0.4112(2) 0.035(3) Uani 1 1 d . . . . .
H6_1 H -1.122661 -0.910195 -0.419492 0.042 Uiso 1 1 calc R . . . .
N1_1 N -1.0603(8) -0.5849(8) -0.38513(16) 0.030(2) Uani 1 1 d . . . . .
H1_1 H -1.081101 -0.552993 -0.373494 0.036 Uiso 1 1 calc R . . . .
C_1 C -0.9630(9) -0.5459(10) -0.39476(18) 0.026(2) Uani 1 1 d . . . . .
O_1 O -0.9458(6) -0.5501(7) -0.41407(12) 0.0319(18) Uani 1 1 d . . . . .
N_2 N -0.8909(8) -0.4969(8) -0.38115(15) 0.029(2) Uani 1 1 d . . . . .
H_2 H -0.901925 -0.507663 -0.367825 0.034 Uiso 1 1 calc R . . . .
CA_2 C -0.7949(9) -0.4264(11) -0.38744(19) 0.031(3) Uani 1 1 d . . . . .
HA_2 H -0.796148 -0.416221 -0.402863 0.037 Uiso 1 1 calc R . . . .
CBB_2 C -0.6853(11) -0.4830(10) -0.3811(2) 0.034(3) Uani 1 1 d . . . . .
HBBA_2 H -0.622096 -0.435184 -0.385430 0.041 Uiso 1 1 calc R . . . .
HBBB_2 H -0.682873 -0.490118 -0.365821 0.041 Uiso 1 1 calc R . . . .
N1_2 N -0.6716(8) -0.5965(8) -0.39072(16) 0.032(2) Uani 1 1 d . . . . .
H1_2 H -0.682745 -0.656542 -0.383218 0.038 Uiso 1 1 calc R . . . .
C_2 C -0.6414(9) -0.6059(8) -0.41137(19) 0.026(2) Uani 1 1 d . . . . .
O_2 O -0.5983(7) -0.5244(6) -0.42117(13) 0.0283(17) Uani 1 1 d . . . . .
CB_2 C -0.8026(11) -0.3080(11) -0.3765(2) 0.041(3) Uani 1 1 d . U . . .
HBA_2 H -0.777132 -0.314939 -0.361967 0.049 Uiso 1 1 calc R . . . .
HBB_2 H -0.751863 -0.255644 -0.383723 0.049 Uiso 1 1 calc R . . . .
CG_2 C -0.9234(11) -0.2589(10) -0.3768(2) 0.039(2) Uani 1 1 d . U . . .
CD1_2 C -0.9749(12) -0.2260(13) -0.3958(2) 0.047(3) Uani 1 1 d . U . . .
HD1_2 H -0.935488 -0.232743 -0.408476 0.056 Uiso 1 1 calc R . . . .
CE1_2 C -1.0856(13) -0.1830(13) -0.3956(3) 0.054(3) Uani 1 1 d . U . . .
HE1_2 H -1.119258 -0.159038 -0.408198 0.065 Uiso 1 1 calc R . . . .
CZ_2 C -1.1446(13) -0.1762(13) -0.3769(3) 0.060(4) Uani 1 1 d . U . . .
HZ_2 H -1.218179 -0.147306 -0.376827 0.072 Uiso 1 1 calc R . . . .
CE2_2 C -1.0961(14) -0.2117(14) -0.3582(3) 0.063(4) Uani 1 1 d . U . . .
HE2_2 H -1.137190 -0.207367 -0.345668 0.076 Uiso 1 1 calc R . . . .
CD2_2 C -0.9874(13) -0.2534(12) -0.3581(3) 0.050(3) Uani 1 1 d . U . . .
HD2_2 H -0.955677 -0.278398 -0.345415 0.061 Uiso 1 1 calc R . . . .
N_3 N -0.6552(9) -0.7077(8) -0.42038(16) 0.032(2) Uani 1 1 d . . . . .
H_3 H -0.669799 -0.764813 -0.412311 0.039 Uiso 1 1 calc R . . . .
CA_3 C -0.6470(9) -0.7275(9) -0.44321(19) 0.026(2) Uani 1 1 d . . . . .
HA_3 H -0.594552 -0.671036 -0.449126 0.031 Uiso 1 1 calc R . . . .
CBB_3 C -0.7595(10) -0.7167(9) -0.45483(18) 0.026(2) Uani 1 1 d . . . . .
N1_3 N -0.8093(7) -0.6023(8) -0.45142(15) 0.0247(19) Uani 1 1 d . . . . .
H1_3 H -0.871343 -0.598257 -0.444250 0.030 Uiso 1 1 calc R . . . .
C_3 C -0.7642(9) -0.5031(8) -0.45878(18) 0.022(2) Uani 1 1 d . . . . .
O_3 O -0.6874(7) -0.4979(7) -0.47199(12) 0.0300(18) Uani 1 1 d . . . . .
CB1_3 C -0.5974(11) -0.8469(11) -0.4477(2) 0.043(3) Uani 1 1 d . . . . .
HB1A_3 H -0.527915 -0.839479 -0.455850 0.051 Uiso 1 1 calc R . . . .
HB1B_3 H -0.578790 -0.883743 -0.434372 0.051 Uiso 1 1 calc R . . . .
CG1_3 C -0.6812(12) -0.9197(11) -0.4598(2) 0.039(3) Uani 1 1 d . . . . .
HG1_3 H -0.650482 -0.996527 -0.461665 0.047 Uiso 1 1 calc R . . . .
CB2_3 C -0.7920(12) -0.9243(10) -0.4466(2) 0.040(3) Uani 1 1 d . . . . .
HB2A_3 H -0.775716 -0.950945 -0.432324 0.047 Uiso 1 1 calc R . . . .
HB2B_3 H -0.845868 -0.976179 -0.453046 0.047 Uiso 1 1 calc R . . . .
CG2_3 C -0.8427(10) -0.8026(10) -0.44574(19) 0.033(3) Uani 1 1 d . . . . .
HG2A_3 H -0.912993 -0.800467 -0.453789 0.039 Uiso 1 1 calc R . . . .
HG2B_3 H -0.860120 -0.782800 -0.431165 0.039 Uiso 1 1 calc R . . . .
CB3_3 C -0.7084(13) -0.8676(12) -0.4812(2) 0.046(4) Uani 1 1 d . . . . .
HB3A_3 H -0.770472 -0.909000 -0.487791 0.055 Uiso 1 1 calc R . . . .
HB3B_3 H -0.642525 -0.873286 -0.490425 0.055 Uiso 1 1 calc R . . . .
CG3_3 C -0.7419(11) -0.7420(11) -0.47859(19) 0.037(3) Uani 1 1 d . . . . .
HG3A_3 H -0.811487 -0.726673 -0.486338 0.044 Uiso 1 1 calc R . . . .
HG3B_3 H -0.682429 -0.693527 -0.484237 0.044 Uiso 1 1 calc R . . . .
N_4 N -0.8136(8) -0.4100(8) -0.44976(16) 0.028(2) Uani 1 1 d . . . . .
H_4 H -0.863445 -0.419169 -0.439924 0.034 Uiso 1 1 calc R . . . .
CA_4 C -0.7835(10) -0.2953(9) -0.45649(19) 0.029(3) Uani 1 1 d . . . . .
HA_4 H -0.731833 -0.302542 -0.468611 0.035 Uiso 1 1 calc R . . . .
CBB_4 C -0.7176(10) -0.2333(9) -0.43863(19) 0.029(2) Uani 1 1 d . . . . .
HBBA_4 H -0.696928 -0.157860 -0.443507 0.034 Uiso 1 1 calc R . . . .
HBBB_4 H -0.767145 -0.224618 -0.426443 0.034 Uiso 1 1 calc R . . . .
N1_4 N -0.6148(8) -0.2935(8) -0.43210(16) 0.026(2) Uani 1 1 d . . . . .
H1_4 H -0.615714 -0.338747 -0.421394 0.032 Uiso 1 1 calc R . . . .
C_4 C -0.5174(9) -0.2764(10) -0.44331(18) 0.027(2) Uani 1 1 d . . . . .
O_4 O -0.5023(7) -0.1918(7) -0.45467(13) 0.0348(19) Uani 1 1 d . . . . .
CB_4 C -0.8864(11) -0.2304(10) -0.4640(2) 0.039(3) Uani 1 1 d . . . . .
HBA_4 H -0.921933 -0.270873 -0.475407 0.058 Uiso 1 1 calc GR . . . .
HBB_4 H -0.863541 -0.156407 -0.468787 0.058 Uiso 1 1 calc GR . . . .
HBC_4 H -0.939339 -0.222513 -0.452472 0.058 Uiso 1 1 calc GR . . . .
N_5 N -0.4372(8) -0.3569(9) -0.43982(15) 0.032(2) Uani 1 1 d . . . . .
H_5 H -0.445081 -0.403097 -0.429352 0.038 Uiso 1 1 calc R . . . .
CA_5 C -0.3375(10) -0.3665(11) -0.45353(19) 0.031(3) Uani 1 1 d . . . . .
HA_5 H -0.330201 -0.295667 -0.461601 0.037 Uiso 1 1 calc R . . . .
CBB_5 C -0.3506(9) -0.4660(10) -0.46953(19) 0.029(3) Uani 1 1 d . . . . .
N1_5 N -0.4503(8) -0.4529(8) -0.48275(15) 0.028(2) Uani 1 1 d . . . . .
H1_5 H -0.506246 -0.498043 -0.480252 0.033 Uiso 1 1 calc R . . . .
C_5 C -0.4646(8) -0.3768(9) -0.49867(17) 0.022(2) Uani 1 1 d . . . . .
O_5 O -0.3842(6) -0.3260(7) -0.50700(12) 0.0291(17) Uani 1 1 d . . . . .
CB1_5 C -0.2253(11) -0.3860(13) -0.4412(2) 0.045(3) Uani 1 1 d . . . . .
HB1A_5 H -0.168671 -0.331762 -0.445954 0.054 Uiso 1 1 calc R . . . .
HB1B_5 H -0.238500 -0.372674 -0.426177 0.054 Uiso 1 1 calc R . . . .
CG1_5 C -0.1803(10) -0.5054(12) -0.4442(2) 0.041(3) Uani 1 1 d . . . . .
HG1_5 H -0.115952 -0.519243 -0.434699 0.049 Uiso 1 1 calc R . . . .
CB2_5 C -0.3673(11) -0.5758(10) -0.4572(2) 0.036(3) Uani 1 1 d . . . . .
HB2A_5 H -0.362236 -0.639741 -0.466922 0.044 Uiso 1 1 calc R . . . .
HB2B_5 H -0.442735 -0.576233 -0.451008 0.044 Uiso 1 1 calc R . . . .
CG2_5 C -0.2775(12) -0.5899(12) -0.4395(2) 0.048(4) Uani 1 1 d . . . . .
HG2A_5 H -0.248607 -0.667198 -0.439325 0.058 Uiso 1 1 calc R . . . .
HG2B_5 H -0.311001 -0.573639 -0.425766 0.058 Uiso 1 1 calc R . . . .
CB3_5 C -0.2401(9) -0.4760(11) -0.4823(2) 0.036(3) Uani 1 1 d . . . . .
HB3A_5 H -0.219235 -0.402217 -0.487950 0.043 Uiso 1 1 calc R . . . .
HB3B_5 H -0.250769 -0.527980 -0.494038 0.043 Uiso 1 1 calc R . . . .
CG3_5 C -0.1434(14) -0.5209(16) -0.4674(3) 0.062(5) Uani 1 1 d . . . . .
HG3A_5 H -0.129272 -0.600716 -0.470257 0.074 Uiso 1 1 calc R . . . .
HG3B_5 H -0.073760 -0.479066 -0.470020 0.074 Uiso 1 1 calc R . . . .
N_6 N -0.5725(7) -0.3622(7) -0.50555(14) 0.0233(19) Uani 1 1 d . . . . .
H_6 H -0.624749 -0.406118 -0.500643 0.028 Uiso 1 1 calc R . . . .
CA_6 C -0.6045(10) -0.2747(9) -0.52101(18) 0.026(2) Uani 1 1 d . . . . .
HA_6 H -0.534044 -0.249905 -0.527920 0.032 Uiso 1 1 calc R . . . .
CBB_6 C -0.6545(9) -0.1692(10) -0.50969(17) 0.026(2) Uani 1 1 d . . . . .
HBBA_6 H -0.675529 -0.112770 -0.520201 0.031 Uiso 1 1 calc R . . . .
HBBB_6 H -0.722792 -0.191091 -0.502094 0.031 Uiso 1 1 calc R . . . .
N1_6 N -0.5743(8) -0.1197(8) -0.49498(14) 0.027(2) Uani 1 1 d . . . . .
H1_6 H -0.580511 -0.133336 -0.481629 0.032 Uiso 1 1 calc R . . . .
C_6 C -0.4896(9) -0.0523(10) -0.50211(18) 0.027(2) Uani 1 1 d . . . . .
O_6 O -0.4881(6) -0.0147(7) -0.52044(12) 0.0271(16) Uani 1 1 d . . . . .
CB_6 C -0.6826(9) -0.3172(9) -0.53843(18) 0.027(2) Uani 1 1 d . U . . .
HBA_6 H -0.683434 -0.260947 -0.549672 0.032 Uiso 1 1 calc R . . . .
HBB_6 H -0.649921 -0.386207 -0.544263 0.032 Uiso 1 1 calc R . . . .
CG_6 C -0.8051(10) -0.3423(11) -0.53221(19) 0.032(2) Uani 1 1 d . U . . .
CD1_6 C -0.8878(11) -0.2649(14) -0.5383(2) 0.050(3) Uani 1 1 d . U . . .
HD1_6 H -0.867850 -0.200808 -0.546076 0.060 Uiso 1 1 calc R . . . .
CE1_6 C -0.9987(14) -0.283(2) -0.5328(3) 0.082(5) Uani 1 1 d . U . . .
HE1_6 H -1.053382 -0.229047 -0.536337 0.098 Uiso 1 1 calc R . . . .
CZ_6 C -1.0304(13) -0.379(2) -0.5223(3) 0.091(6) Uani 1 1 d . U . . .
HZ_6 H -1.106824 -0.393264 -0.519683 0.109 Uiso 1 1 calc R . . . .
CE2_6 C -0.9475(14) -0.455(2) -0.5154(3) 0.077(5) Uani 1 1 d . U . . .
HE2_6 H -0.967681 -0.517675 -0.507336 0.092 Uiso 1 1 calc R . . . .
CD2_6 C -0.8336(12) -0.4353(12) -0.5207(2) 0.046(3) Uani 1 1 d . U . . .
HD2_6 H -0.777670 -0.486034 -0.516317 0.055 Uiso 1 1 calc R . . . .
N_7 N -0.4095(8) -0.0255(9) -0.48772(15) 0.030(2) Uani 1 1 d . . . . .
H_7 H -0.418742 -0.046045 -0.474748 0.036 Uiso 1 1 calc R . . . .
CA_7 C -0.3074(10) 0.0375(9) -0.49356(19) 0.029(2) Uani 1 1 d . . . . .
HA_7 H -0.325121 0.083536 -0.506083 0.035 Uiso 1 1 calc R . . . .
CBB_7 C -0.2040(11) -0.0388(11) -0.49899(19) 0.035(3) Uani 1 1 d . . . . .
N1_7 N -0.2374(8) -0.1262(8) -0.51442(14) 0.0245(19) Uani 1 1 d . . . . .
H1_7 H -0.248096 -0.193486 -0.509468 0.029 Uiso 1 1 calc R . . . .
C_7 C -0.2532(8) -0.1132(9) -0.53546(17) 0.020(2) Uani 1 1 d . . . . .
O_7 O -0.2249(7) -0.0252(6) -0.54529(12) 0.0296(18) Uani 1 1 d . . . . .
CB1_7 C -0.2700(12) 0.1190(12) -0.4756(2) 0.046(3) Uani 1 1 d . . . . .
HB1A_7 H -0.279186 0.196939 -0.480290 0.055 Uiso 1 1 calc R . . . .
HB1B_7 H -0.318775 0.107623 -0.463360 0.055 Uiso 1 1 calc R . . . .
CG1_7 C -0.1481(11) 0.1000(12) -0.4691(2) 0.038(3) Uani 1 1 d . . . . .
HG1_7 H -0.126996 0.153641 -0.457916 0.045 Uiso 1 1 calc R . . . .
CB2_7 C -0.1662(11) -0.1059(10) -0.47905(19) 0.032(3) Uani 1 1 d . . . . .
HB2A_7 H -0.227547 -0.154950 -0.474352 0.039 Uiso 1 1 calc R . . . .
HB2B_7 H -0.101221 -0.153240 -0.482472 0.039 Uiso 1 1 calc R . . . .
CG2_7 C -0.1343(13) -0.0222(11) -0.4612(2) 0.044(3) Uani 1 1 d . . . . .
HG2A_7 H -0.183139 -0.034606 -0.448991 0.053 Uiso 1 1 calc R . . . .
HG2B_7 H -0.056212 -0.034983 -0.456808 0.053 Uiso 1 1 calc R . . . .
CB3_7 C -0.1048(10) 0.0335(11) -0.5065(2) 0.036(3) Uani 1 1 d . . . . .
HB3A_7 H -0.126628 0.076796 -0.518945 0.043 Uiso 1 1 calc R . . . .
HB3B_7 H -0.040889 -0.014667 -0.510217 0.043 Uiso 1 1 calc R . . . .
CG3_7 C -0.0709(14) 0.1159(14) -0.4881(2) 0.055(4) Uani 1 1 d . . . . .
HG3A_7 H 0.007176 0.101342 -0.483923 0.066 Uiso 1 1 calc R . . . .
HG3B_7 H -0.075865 0.193876 -0.492990 0.066 Uiso 1 1 calc R . . . .
N_8 N -0.2968(8) -0.2052(7) -0.54552(14) 0.0230(19) Uani 1 1 d . . . . .
H_8 H -0.311413 -0.264793 -0.538111 0.028 Uiso 1 1 calc R . . . .
CA_8 C -0.3203(9) -0.2087(9) -0.56811(17) 0.024(2) Uani 1 1 d . . . . .
HA_8 H -0.285019 -0.142302 -0.574829 0.029 Uiso 1 1 calc R . . . .
CBB_8 C -0.4467(10) -0.2042(8) -0.57191(18) 0.026(2) Uani 1 1 d . . . . .
HBBA_8 H -0.460908 -0.205246 -0.587061 0.031 Uiso 1 1 calc R . . . .
HBBB_8 H -0.481568 -0.271541 -0.565849 0.031 Uiso 1 1 calc R . . . .
N1_8 N -0.4998(8) -0.1040(8) -0.56283(15) 0.028(2) Uani 1 1 d . . . . .
H1_8 H -0.533940 -0.107408 -0.550781 0.034 Uiso 1 1 calc R . . . .
C_8 C -0.4943(9) -0.0043(9) -0.57386(18) 0.024(2) Uani 1 1 d . . . . .
O_8 O -0.4663(7) 0.0015(6) -0.59234(12) 0.0309(18) Uani 1 1 d . . . . .
CB_8 C -0.2686(11) -0.3166(10) -0.5777(2) 0.037(3) Uani 1 1 d . . . . .
HBA_8 H -0.187661 -0.315767 -0.575734 0.056 Uiso 1 1 calc GR . . . .
HBB_8 H -0.285520 -0.319453 -0.592600 0.056 Uiso 1 1 calc GR . . . .
HBC_8 H -0.300225 -0.382198 -0.570841 0.056 Uiso 1 1 calc GR . . . .
N_9 N -0.5255(8) 0.0878(8) -0.56196(15) 0.029(2) Uani 1 1 d . . . . .
H_9 H -0.554937 0.077199 -0.549642 0.035 Uiso 1 1 calc R . . . .
CA_9 C -0.5102(11) 0.2023(11) -0.5696(2) 0.038(3) Uani 1 1 d . . . . .
HA_9 H -0.501318 0.199865 -0.585046 0.045 Uiso 1 1 calc R . . . .
CBB_9 C -0.4013(11) 0.2581(9) -0.55979(19) 0.031(3) Uani 1 1 d . . . . .
N1_9 N -0.3010(9) 0.1900(8) -0.56549(15) 0.031(2) Uani 1 1 d . . . . .
H1_9 H -0.261149 0.160679 -0.555445 0.037 Uiso 1 1 calc R . . . .
C_9 C -0.2678(11) 0.1709(10) -0.58607(19) 0.032(3) Uani 1 1 d . . . . .
O_9 O -0.2989(7) 0.2251(7) -0.60147(13) 0.0340(19) Uani 1 1 d . . . . .
CB1_9 C -0.6109(12) 0.2810(11) -0.5642(2) 0.042(3) Uani 1 1 d . . . . .
HB1A_9 H -0.636928 0.318129 -0.577053 0.051 Uiso 1 1 calc R . . . .
HB1B_9 H -0.673154 0.235629 -0.558718 0.051 Uiso 1 1 calc R . . . .
CG1_9 C -0.5788(12) 0.3712(11) -0.5479(2) 0.045(3) Uani 1 1 d . . . . .
HG1_9 H -0.646067 0.414323 -0.543489 0.054 Uiso 1 1 calc R . . . .
CB2_9 C -0.4089(12) 0.2595(10) -0.5360(2) 0.038(3) Uani 1 1 d . . . . .
HB2A_9 H -0.345774 0.302808 -0.530283 0.046 Uiso 1 1 calc R . . . .
HB2B_9 H -0.403444 0.182393 -0.530670 0.046 Uiso 1 1 calc R . . . .
CG2_9 C -0.5225(13) 0.3133(12) -0.5287(2) 0.047(4) Uani 1 1 d . . . . .
HG2A_9 H -0.572322 0.254923 -0.523036 0.056 Uiso 1 1 calc R . . . .
HG2B_9 H -0.508397 0.368805 -0.517623 0.056 Uiso 1 1 calc R . . . .
CB3_9 C -0.3900(12) 0.3805(11) -0.5680(2) 0.042(3) Uani 1 1 d . . . . .
HB3A_9 H -0.395055 0.381753 -0.583355 0.050 Uiso 1 1 calc R . . . .
HB3B_9 H -0.317207 0.412219 -0.563855 0.050 Uiso 1 1 calc R . . . .
CG3_9 C -0.4890(12) 0.4512(11) -0.5581(2) 0.044(3) Uani 1 1 d . . . . .
HG3A_9 H -0.458779 0.502202 -0.547415 0.053 Uiso 1 1 calc R . . . .
HG3B_9 H -0.524760 0.496903 -0.569043 0.053 Uiso 1 1 calc R . . . .
N_10 N -0.1883(8) 0.0843(8) -0.58764(16) 0.031(2) Uani 1 1 d . . . . .
H_10 H -0.153672 0.060329 -0.576491 0.037 Uiso 1 1 calc R . . . .
CA_10 C -0.1638(10) 0.0343(11) -0.6081(2) 0.033(3) Uani 1 1 d . . . . .
HAA_10 H -0.226228 0.050632 -0.617631 0.040 Uiso 1 1 calc R . . . .
HAB_10 H -0.159119 -0.047635 -0.606467 0.040 Uiso 1 1 calc R . . . .
CB_10 C -0.0532(10) 0.0773(12) -0.6180(2) 0.037(3) Uani 1 1 d . . . . .
HBA_10 H 0.004834 0.082036 -0.607104 0.044 Uiso 1 1 calc R . . . .
HBB_10 H -0.027660 0.023006 -0.628553 0.044 Uiso 1 1 calc R . . . .
C_10 C -0.0664(10) 0.1914(12) -0.6282(2) 0.038(3) Uani 1 1 d . U . . .
O_10 O -0.1331(8) 0.2153(9) -0.64195(15) 0.048(2) Uani 1 1 d . U . . .
O_11 O 0.0089(10) 0.2662(9) -0.62036(15) 0.052(3) Uani 1 1 d . U . . .
C1_11 C -0.0006(19) 0.3820(14) -0.6298(3) 0.076(5) Uani 1 1 d . U . . .
H1A_11 H -0.074932 0.414723 -0.627171 0.091 Uiso 1 1 calc R . . . .
H1B_11 H 0.012813 0.379932 -0.645001 0.091 Uiso 1 1 calc R . . . .
C2_11 C 0.094(2) 0.4501(15) -0.6183(3) 0.078(5) Uani 1 1 d . U . . .
C3_11 C 0.077(3) 0.4765(17) -0.5971(3) 0.111(7) Uani 1 1 d . U . . .
H3_11 H 0.013682 0.449793 -0.589814 0.133 Uiso 1 1 calc R . . . .
C4_11 C 0.159(3) 0.545(2) -0.5869(4) 0.126(8) Uani 1 1 d . U . . .
H4_11 H 0.148517 0.567089 -0.572836 0.151 Uiso 1 1 calc R . . . .
C5_11 C 0.252(3) 0.5792(19) -0.5972(5) 0.121(8) Uani 1 1 d . U . . .
H5_11 H 0.307458 0.618290 -0.589653 0.145 Uiso 1 1 calc R . . . .
C6_11 C 0.269(2) 0.5594(15) -0.6183(4) 0.097(6) Uani 1 1 d . U . . .
H6_11 H 0.332251 0.587769 -0.625413 0.117 Uiso 1 1 calc R . . . .
C7_11 C 0.1848(19) 0.4929(13) -0.6288(4) 0.080(4) Uani 1 1 d . U . . .
H7_11 H 0.192218 0.478546 -0.643273 0.096 Uiso 1 1 calc R . . . .

loop_
_atom_site_aniso_label
_atom_site_aniso_U_11
_atom_site_aniso_U_22
_atom_site_aniso_U_33
_atom_site_aniso_U_23
_atom_site_aniso_U_13
_atom_site_aniso_U_12
Br_1 0.0425(8) 0.0495(8) 0.0501(8) 0.0040(7) -0.0011(7) -0.0138(6)
C1_1 0.039(7) 0.051(8) 0.024(6) 0.008(6) -0.008(5) -0.012(6)
C2_1 0.034(7) 0.049(8) 0.034(7) 0.005(6) 0.008(6) -0.006(6)
C3_1 0.038(7) 0.049(8) 0.026(6) 0.003(6) 0.008(5) -0.016(6)
C4_1 0.043(7) 0.036(6) 0.016(6) 0.003(5) -0.004(5) 0.002(5)
C5_1 0.023(5) 0.046(7) 0.026(6) -0.003(5) 0.000(5) -0.007(5)
C6_1 0.031(6) 0.050(7) 0.024(6) -0.003(6) -0.001(5) -0.002(5)
N1_1 0.024(5) 0.038(5) 0.027(5) -0.010(4) 0.010(4) -0.011(4)
C_1 0.021(5) 0.037(6) 0.021(6) 0.000(5) -0.002(4) -0.006(4)
O_1 0.032(4) 0.048(5) 0.016(4) -0.002(4) 0.006(3) 0.001(3)
N_2 0.036(5) 0.030(5) 0.020(5) 0.002(4) 0.005(4) -0.005(4)
CA_2 0.023(5) 0.044(7) 0.025(6) 0.003(5) 0.000(5) -0.007(5)
CBB_2 0.041(7) 0.035(6) 0.027(6) -0.004(5) 0.002(5) -0.016(5)
N1_2 0.034(5) 0.030(5) 0.030(6) 0.011(4) 0.004(4) 0.000(4)
C_2 0.032(5) 0.017(5) 0.029(6) 0.004(5) -0.009(5) 0.000(4)
O_2 0.033(4) 0.021(4) 0.031(4) 0.000(3) 0.007(3) -0.003(3)
CB_2 0.046(5) 0.042(7) 0.036(7) -0.004(6) 0.000(5) -0.016(5)
CG_2 0.047(6) 0.023(5) 0.048(6) -0.008(5) 0.004(4) -0.013(5)
CD1_2 0.039(6) 0.056(8) 0.045(6) -0.014(6) 0.004(5) -0.003(6)
CE1_2 0.049(7) 0.044(8) 0.070(8) -0.001(7) 0.003(6) 0.005(6)
CZ_2 0.040(7) 0.045(8) 0.094(10) 0.015(8) 0.022(6) 0.002(6)
CE2_2 0.061(8) 0.053(9) 0.075(8) 0.011(8) 0.032(7) 0.000(7)
CD2_2 0.061(7) 0.038(7) 0.053(7) 0.010(6) 0.015(6) 0.001(6)
N_3 0.047(6) 0.023(5) 0.026(5) 0.008(4) 0.004(4) -0.012(4)
CA_3 0.026(5) 0.016(5) 0.035(7) -0.001(4) 0.009(5) -0.009(4)
CBB_3 0.033(6) 0.018(5) 0.027(6) 0.005(4) 0.003(5) -0.001(4)
N1_3 0.017(4) 0.030(5) 0.027(5) 0.002(4) 0.009(4) -0.004(3)
C_3 0.028(5) 0.010(4) 0.029(6) 0.005(4) 0.000(5) 0.000(4)
O_3 0.031(4) 0.033(4) 0.027(4) -0.001(3) 0.013(3) -0.001(3)
CB1_3 0.033(7) 0.038(7) 0.057(9) 0.001(6) -0.001(6) 0.005(5)
CG1_3 0.049(8) 0.038(7) 0.031(7) -0.001(6) 0.011(6) 0.019(6)
CB2_3 0.054(8) 0.025(6) 0.041(8) -0.007(5) 0.014(6) -0.001(5)
CG2_3 0.037(6) 0.035(6) 0.026(6) -0.001(5) 0.005(5) -0.010(5)
CB3_3 0.062(9) 0.050(8) 0.025(7) 0.000(6) 0.011(6) 0.024(7)
CG3_3 0.042(7) 0.049(8) 0.019(6) 0.003(5) 0.008(5) 0.006(6)
N_4 0.023(5) 0.032(5) 0.031(5) 0.002(4) 0.013(4) -0.001(4)
CA_4 0.038(6) 0.016(5) 0.033(7) 0.005(4) 0.009(5) 0.006(4)
CBB_4 0.042(7) 0.014(5) 0.030(6) -0.001(4) 0.007(5) -0.004(4)
N1_4 0.027(5) 0.022(4) 0.030(5) 0.003(4) 0.003(4) -0.008(4)
C_4 0.017(5) 0.042(6) 0.023(6) -0.007(5) -0.003(4) -0.004(4)
O_4 0.041(5) 0.034(4) 0.029(5) 0.015(4) -0.001(4) -0.006(4)
CB_4 0.042(7) 0.031(6) 0.043(8) 0.000(6) 0.002(6) 0.008(5)
N_5 0.029(5) 0.045(6) 0.021(5) 0.013(4) 0.001(4) -0.003(4)
CA_5 0.026(6) 0.039(6) 0.028(6) -0.008(5) 0.001(5) 0.000(5)
CBB_5 0.027(5) 0.030(6) 0.031(6) 0.017(5) 0.002(5) -0.005(4)
N1_5 0.026(5) 0.033(5) 0.024(5) 0.007(4) 0.002(4) 0.001(4)
C_5 0.015(5) 0.028(5) 0.023(6) 0.004(4) -0.003(4) 0.004(4)
O_5 0.026(4) 0.036(4) 0.025(4) 0.006(3) 0.001(3) 0.001(3)
CB1_5 0.034(7) 0.067(9) 0.034(7) 0.013(7) -0.008(6) -0.014(6)
CG1_5 0.023(6) 0.050(8) 0.050(8) 0.027(7) -0.017(5) -0.006(5)
CB2_5 0.039(7) 0.031(6) 0.039(8) 0.005(5) 0.007(6) 0.006(5)
CG2_5 0.048(8) 0.049(8) 0.048(9) 0.026(7) -0.007(7) 0.006(6)
CB3_5 0.021(6) 0.042(7) 0.044(8) 0.011(6) 0.002(5) 0.004(5)
CG3_5 0.050(9) 0.085(12) 0.051(10) 0.029(9) 0.010(8) 0.017(8)
N_6 0.024(4) 0.018(4) 0.027(5) 0.005(4) 0.002(4) -0.007(3)
CA_6 0.031(6) 0.026(5) 0.022(6) -0.002(4) 0.002(5) -0.001(4)
CBB_6 0.025(5) 0.032(6) 0.022(6) 0.008(5) 0.002(4) -0.001(4)
N1_6 0.034(5) 0.032(5) 0.015(4) -0.002(4) 0.005(4) 0.005(4)
C_6 0.029(6) 0.030(6) 0.022(6) -0.012(5) 0.001(4) 0.010(4)
O_6 0.029(4) 0.032(4) 0.020(4) 0.002(3) -0.001(3) 0.001(3)
CB_6 0.029(4) 0.028(5) 0.025(6) 0.003(4) 0.005(4) -0.006(4)
CG_6 0.027(4) 0.038(6) 0.031(7) -0.007(5) -0.004(4) -0.009(4)
CD1_6 0.032(5) 0.070(8) 0.049(9) -0.007(6) -0.004(6) 0.010(5)
CE1_6 0.029(5) 0.136(14) 0.080(13) -0.044(10) -0.002(7) 0.010(7)
CZ_6 0.019(6) 0.188(18) 0.065(12) -0.035(11) 0.019(7) -0.033(7)
CE2_6 0.048(7) 0.132(13) 0.050(10) -0.015(9) 0.012(7) -0.056(8)
CD2_6 0.039(6) 0.050(7) 0.048(8) -0.004(5) 0.015(6) -0.023(5)
N_7 0.032(5) 0.041(6) 0.017(5) 0.007(4) 0.005(4) 0.002(4)
CA_7 0.030(6) 0.026(5) 0.032(7) -0.002(5) -0.004(5) 0.008(4)
CBB_7 0.040(7) 0.045(7) 0.019(6) -0.005(5) 0.003(5) 0.008(6)
N1_7 0.028(5) 0.023(4) 0.022(5) 0.007(4) 0.004(4) 0.001(4)
C_7 0.009(4) 0.023(5) 0.026(6) -0.004(4) 0.005(4) -0.004(4)
O_7 0.042(5) 0.021(4) 0.025(4) 0.005(3) -0.001(4) -0.002(3)
CB1_7 0.040(7) 0.040(7) 0.057(9) -0.016(7) -0.003(7) 0.011(6)
CG1_7 0.038(7) 0.051(8) 0.024(6) -0.005(6) -0.001(5) -0.005(6)
CB2_7 0.040(7) 0.028(6) 0.028(6) 0.002(5) -0.004(5) -0.004(5)
CG2_7 0.058(9) 0.041(7) 0.035(7) -0.004(6) -0.015(7) 0.012(6)
CB3_7 0.028(6) 0.042(7) 0.038(7) -0.010(6) 0.005(5) -0.008(5)
CG3_7 0.067(10) 0.055(9) 0.044(9) -0.018(7) 0.011(8) -0.032(8)
N_8 0.033(5) 0.016(4) 0.020(5) 0.003(3) 0.003(4) 0.002(3)
CA_8 0.032(6) 0.020(5) 0.021(6) -0.002(4) 0.003(4) -0.005(4)
CBB_8 0.041(6) 0.014(5) 0.023(6) 0.003(4) 0.000(5) 0.002(4)
N1_8 0.037(5) 0.026(5) 0.022(5) 0.001(4) 0.001(4) 0.008(4)
C_8 0.026(5) 0.019(5) 0.026(6) 0.001(4) 0.007(4) 0.002(4)
O_8 0.048(5) 0.026(4) 0.019(4) 0.000(3) 0.003(4) 0.006(3)
CB_8 0.047(7) 0.032(6) 0.032(7) -0.001(5) 0.003(6) 0.004(5)
N_9 0.040(5) 0.026(5) 0.021(5) 0.010(4) 0.009(4) 0.002(4)
CA_9 0.047(7) 0.038(7) 0.028(7) -0.004(5) 0.007(6) 0.005(6)
CBB_9 0.043(7) 0.021(5) 0.029(6) 0.004(5) 0.009(5) 0.007(5)
N1_9 0.049(6) 0.020(4) 0.024(5) 0.003(4) 0.000(4) 0.000(4)
C_9 0.047(7) 0.024(6) 0.025(6) 0.002(5) 0.000(5) -0.005(5)
O_9 0.047(5) 0.029(4) 0.026(4) 0.004(3) 0.002(4) 0.010(4)
CB1_9 0.049(8) 0.034(7) 0.044(8) 0.001(6) 0.002(6) 0.012(6)
CG1_9 0.050(8) 0.038(7) 0.048(8) 0.000(6) 0.008(7) 0.016(6)
CB2_9 0.060(8) 0.019(5) 0.035(7) -0.009(5) 0.003(6) 0.002(5)
CG2_9 0.057(9) 0.040(7) 0.043(8) -0.008(6) 0.018(7) -0.003(6)
CB3_9 0.055(8) 0.035(7) 0.035(7) 0.001(6) 0.013(6) 0.007(6)
CG3_9 0.053(8) 0.027(6) 0.053(9) -0.004(6) 0.011(7) -0.001(6)
N_10 0.035(5) 0.030(5) 0.028(5) -0.006(4) 0.004(4) 0.004(4)
CA_10 0.024(6) 0.043(7) 0.032(7) -0.002(5) 0.000(5) 0.002(5)
CB_10 0.029(6) 0.050(8) 0.031(7) 0.012(6) 0.005(5) 0.005(5)
C_10 0.027(6) 0.055(6) 0.033(7) 0.007(6) 0.004(4) 0.013(4)
O_10 0.037(5) 0.072(7) 0.034(5) 0.013(5) -0.002(4) 0.012(4)
O_11 0.070(7) 0.048(5) 0.039(6) 0.009(4) -0.018(5) 0.007(4)
C1_11 0.122(12) 0.045(7) 0.060(10) 0.007(7) -0.036(10) 0.005(8)
C2_11 0.133(13) 0.044(7) 0.058(8) 0.006(7) -0.047(8) 0.009(7)
C3_11 0.22(2) 0.058(11) 0.058(8) 0.004(9) -0.041(10) -0.018(13)
C4_11 0.23(3) 0.066(14) 0.085(13) -0.020(12) -0.070(12) 0.005(15)
C5_11 0.18(2) 0.049(12) 0.136(16) -0.018(13) -0.093(15) 0.018(12)
C6_11 0.109(11) 0.037(9) 0.146(16) -0.010(10) -0.061(11) 0.032(7)
C7_11 0.114(12) 0.029(8) 0.097(11) -0.010(8) -0.037(8) 0.021(7)

loop_
_atom_type_symbol
_atom_type_description
_atom_type_scat_dispersion_real
_atom_type_scat_dispersion_imag
_atom_type_scat_source
C C 0.0181 0.0091 'International Tables Vol C Tables 4.2.6.8 and 6.1.1.4'
H H 0.0000 0.0000 'International Tables Vol C Tables 4.2.6.8 and 6.1.1.4'
Br Br -0.6763 1.2805 'International Tables Vol C Tables 4.2.6.8 and 6.1.1.4'
N N 0.0311 0.0180 'International Tables Vol C Tables 4.2.6.8 and 6.1.1.4'
O O 0.0492 0.0322 'International Tables Vol C Tables 4.2.6.8 and 6.1.1.4'

loop_
_exptl_crystal_face_index_h
_exptl_crystal_face_index_k
_exptl_crystal_face_index_l
_exptl_crystal_face_perp_dist
0 -5 1 0.2087
0 5 -1 0.2087
-5 0 -3 0.1695
5 0 3 0.1695
0 0 1 0.0492
0 0 -1 0.0626
-5 1 -4 0.1800

loop_
_geom_angle_atom_site_label_1
_geom_angle_atom_site_label_2
_geom_angle_atom_site_label_3
_geom_angle
_geom_angle_site_symmetry_1
_geom_angle_site_symmetry_3
_geom_angle_publ_flag
C2_1 C1_1 Br_1 119.0(10) . . ?
C6_1 C1_1 Br_1 118.8(11) . . ?
C6_1 C1_1 C2_1 122.2(12) . . ?
C1_1 C2_1 H2_1 120.8 . . ?
C3_1 C2_1 C1_1 118.4(12) . . ?
C3_1 C2_1 H2_1 120.8 . . ?
C2_1 C3_1 H3_1 119.5 . . ?
C2_1 C3_1 C4_1 121.0(13) . . ?
C4_1 C3_1 H3_1 119.5 . . ?
C5_1 C4_1 C3_1 117.7(12) . . ?
C5_1 C4_1 N1_1 123.7(11) . . ?
N1_1 C4_1 C3_1 118.4(11) . . ?
C4_1 C5_1 H5_1 119.2 . . ?
C6_1 C5_1 C4_1 121.6(11) . . ?
C6_1 C5_1 H5_1 119.2 . . ?
C1_1 C6_1 H6_1 120.5 . . ?
C5_1 C6_1 C1_1 119.1(12) . . ?
C5_1 C6_1 H6_1 120.5 . . ?
C4_1 N1_1 H1_1 117.9 . . ?
C_1 N1_1 C4_1 124.2(10) . . ?
C_1 N1_1 H1_1 117.9 . . ?
O_1 C_1 N1_1 124.0(10) . . ?
O_1 C_1 N_2 123.1(10) . . ?
N_2 C_1 N1_1 112.9(10) . . ?
C_1 N_2 H_2 117.9 . . ?
C_1 N_2 CA_2 124.2(10) . . ?
CA_2 N_2 H_2 117.9 . . ?
N_2 CA_2 HA_2 109.2 . . ?
N_2 CA_2 CBB_2 109.9(10) . . ?
N_2 CA_2 CB_2 110.1(10) . . ?
CBB_2 CA_2 HA_2 109.2 . . ?
CBB_2 CA_2 CB_2 109.2(10) . . ?
CB_2 CA_2 HA_2 109.2 . . ?
CA_2 CBB_2 HBBA_2 109.1 . . ?
CA_2 CBB_2 HBBB_2 109.1 . . ?
HBBA_2 CBB_2 HBBB_2 107.8 . . ?
N1_2 CBB_2 CA_2 112.7(10) . . ?
N1_2 CBB_2 HBBA_2 109.1 . . ?
N1_2 CBB_2 HBBB_2 109.1 . . ?
CBB_2 N1_2 H1_2 120.1 . . ?
C_2 N1_2 CBB_2 119.8(9) . . ?
C_2 N1_2 H1_2 120.1 . . ?
O_2 C_2 N1_2 121.3(10) . . ?
O_2 C_2 N_3 121.8(11) . . ?
N_3 C_2 N1_2 116.8(10) . . ?
CA_2 CB_2 HBA_2 109.0 . . ?
CA_2 CB_2 HBB_2 109.0 . . ?
HBA_2 CB_2 HBB_2 107.8 . . ?
CG_2 CB_2 CA_2 112.8(10) . . ?
CG_2 CB_2 HBA_2 109.0 . . ?
CG_2 CB_2 HBB_2 109.0 . . ?
CD1_2 CG_2 CB_2 120.9(12) . . ?
CD1_2 CG_2 CD2_2 118.4(13) . . ?
CD2_2 CG_2 CB_2 120.5(13) . . ?
CG_2 CD1_2 HD1_2 120.0 . . ?
CE1_2 CD1_2 CG_2 119.9(14) . . ?
CE1_2 CD1_2 HD1_2 120.0 . . ?
CD1_2 CE1_2 HE1_2 120.1 . . ?
CZ_2 CE1_2 CD1_2 119.8(16) . . ?
CZ_2 CE1_2 HE1_2 120.1 . . ?
CE1_2 CZ_2 HZ_2 119.6 . . ?
CE2_2 CZ_2 CE1_2 120.7(15) . . ?
CE2_2 CZ_2 HZ_2 119.6 . . ?
CZ_2 CE2_2 HE2_2 119.9 . . ?
CZ_2 CE2_2 CD2_2 120.2(16) . . ?
CD2_2 CE2_2 HE2_2 119.9 . . ?
CG_2 CD2_2 HD2_2 119.6 . . ?
CE2_2 CD2_2 CG_2 120.9(16) . . ?
CE2_2 CD2_2 HD2_2 119.6 . . ?
C_2 N_3 H_3 118.2 . . ?
C_2 N_3 CA_3 123.7(9) . . ?
CA_3 N_3 H_3 118.2 . . ?
N_3 CA_3 HA_3 108.0 . . ?
N_3 CA_3 CBB_3 113.9(9) . . ?
N_3 CA_3 CB1_3 110.4(10) . . ?
CBB_3 CA_3 HA_3 108.0 . . ?
CBB_3 CA_3 CB1_3 108.5(9) . . ?
CB1_3 CA_3 HA_3 108.0 . . ?
CA_3 CBB_3 CG2_3 108.9(9) . . ?
CA_3 CBB_3 CG3_3 109.6(10) . . ?
N1_3 CBB_3 CA_3 110.5(9) . . ?
N1_3 CBB_3 CG2_3 107.1(9) . . ?
N1_3 CBB_3 CG3_3 111.7(9) . . ?
CG2_3 CBB_3 CG3_3 109.0(10) . . ?
CBB_3 N1_3 H1_3 117.5 . . ?
C_3 N1_3 CBB_3 125.0(9) . . ?
C_3 N1_3 H1_3 117.5 . . ?
N1_3 C_3 N_4 112.3(9) . . ?
O_3 C_3 N1_3 124.0(9) . . ?
O_3 C_3 N_4 123.7(9) . . ?
CA_3 CB1_3 HB1A_3 109.4 . . ?
CA_3 CB1_3 HB1B_3 109.4 . . ?
HB1A_3 CB1_3 HB1B_3 108.0 . . ?
CG1_3 CB1_3 CA_3 111.1(10) . . ?
CG1_3 CB1_3 HB1A_3 109.4 . . ?
CG1_3 CB1_3 HB1B_3 109.4 . . ?
CB1_3 CG1_3 HG1_3 110.0 . . ?
CB1_3 CG1_3 CB2_3 107.2(11) . . ?
CB1_3 CG1_3 CB3_3 111.0(12) . . ?
CB2_3 CG1_3 HG1_3 110.0 . . ?
CB3_3 CG1_3 HG1_3 110.0 . . ?
CB3_3 CG1_3 CB2_3 108.4(11) . . ?
CG1_3 CB2_3 HB2A_3 110.1 . . ?
CG1_3 CB2_3 HB2B_3 110.1 . . ?
CG1_3 CB2_3 CG2_3 108.0(10) . . ?
HB2A_3 CB2_3 HB2B_3 108.4 . . ?
CG2_3 CB2_3 HB2A_3 110.1 . . ?
CG2_3 CB2_3 HB2B_3 110.1 . . ?
CBB_3 CG2_3 CB2_3 110.7(10) . . ?
CBB_3 CG2_3 HG2A_3 109.5 . . ?
CBB_3 CG2_3 HG2B_3 109.5 . . ?
CB2_3 CG2_3 HG2A_3 109.5 . . ?
CB2_3 CG2_3 HG2B_3 109.5 . . ?
HG2A_3 CG2_3 HG2B_3 108.1 . . ?
CG1_3 CB3_3 HB3A_3 109.6 . . ?
CG1_3 CB3_3 HB3B_3 109.6 . . ?
CG1_3 CB3_3 CG3_3 110.2(11) . . ?
HB3A_3 CB3_3 HB3B_3 108.1 . . ?
CG3_3 CB3_3 HB3A_3 109.6 . . ?
CG3_3 CB3_3 HB3B_3 109.6 . . ?
CBB_3 CG3_3 HG3A_3 109.9 . . ?
CBB_3 CG3_3 HG3B_3 109.9 . . ?
CB3_3 CG3_3 CBB_3 109.0(10) . . ?
CB3_3 CG3_3 HG3A_3 109.9 . . ?
CB3_3 CG3_3 HG3B_3 109.9 . . ?
HG3A_3 CG3_3 HG3B_3 108.3 . . ?
C_3 N_4 H_4 119.4 . . ?
C_3 N_4 CA_4 121.2(9) . . ?
CA_4 N_4 H_4 119.4 . . ?
N_4 CA_4 HA_4 107.3 . . ?
N_4 CA_4 CBB_4 110.2(9) . . ?
N_4 CA_4 CB_4 111.4(10) . . ?
CBB_4 CA_4 HA_4 107.3 . . ?
CB_4 CA_4 HA_4 107.3 . . ?
CB_4 CA_4 CBB_4 113.0(9) . . ?
CA_4 CBB_4 HBBA_4 109.0 . . ?
CA_4 CBB_4 HBBB_4 109.0 . . ?
HBBA_4 CBB_4 HBBB_4 107.8 . . ?
N1_4 CBB_4 CA_4 113.0(9) . . ?
N1_4 CBB_4 HBBA_4 109.0 . . ?
N1_4 CBB_4 HBBB_4 109.0 . . ?
CBB_4 N1_4 H1_4 120.7 . . ?
C_4 N1_4 CBB_4 118.6(10) . . ?
C_4 N1_4 H1_4 120.7 . . ?
O_4 C_4 N1_4 122.7(11) . . ?
O_4 C_4 N_5 123.7(10) . . ?
N_5 C_4 N1_4 113.5(10) . . ?
CA_4 CB_4 HBA_4 109.5 . . ?
CA_4 CB_4 HBB_4 109.5 . . ?
CA_4 CB_4 HBC_4 109.5 . . ?
HBA_4 CB_4 HBB_4 109.5 . . ?
HBA_4 CB_4 HBC_4 109.5 . . ?
HBB_4 CB_4 HBC_4 109.5 . . ?
C_4 N_5 H_5 119.4 . . ?
C_4 N_5 CA_5 121.1(10) . . ?
CA_5 N_5 H_5 119.4 . . ?
N_5 CA_5 HA_5 108.2 . . ?
N_5 CA_5 CBB_5 111.3(9) . . ?
N_5 CA_5 CB1_5 113.3(10) . . ?
CBB_5 CA_5 HA_5 108.2 . . ?
CB1_5 CA_5 HA_5 108.2 . . ?
CB1_5 CA_5 CBB_5 107.5(10) . . ?
N1_5 CBB_5 CA_5 112.0(10) . . ?
N1_5 CBB_5 CB2_5 106.2(9) . . ?
N1_5 CBB_5 CB3_5 113.2(10) . . ?
CB2_5 CBB_5 CA_5 108.8(10) . . ?
CB2_5 CBB_5 CB3_5 108.2(10) . . ?
CB3_5 CBB_5 CA_5 108.3(10) . . ?
CBB_5 N1_5 H1_5 116.6 . . ?
C_5 N1_5 CBB_5 126.7(9) . . ?
C_5 N1_5 H1_5 116.6 . . ?
N1_5 C_5 N_6 116.0(9) . . ?
O_5 C_5 N1_5 122.7(9) . . ?
O_5 C_5 N_6 121.3(10) . . ?
CA_5 CB1_5 HB1A_5 109.3 . . ?
CA_5 CB1_5 HB1B_5 109.3 . . ?
HB1A_5 CB1_5 HB1B_5 107.9 . . ?
CG1_5 CB1_5 CA_5 111.7(11) . . ?
CG1_5 CB1_5 HB1A_5 109.3 . . ?
CG1_5 CB1_5 HB1B_5 109.3 . . ?
CB1_5 CG1_5 HG1_5 110.2 . . ?
CB1_5 CG1_5 CG2_5 108.3(11) . . ?
CB1_5 CG1_5 CG3_5 109.3(11) . . ?
CG2_5 CG1_5 HG1_5 110.2 . . ?
CG3_5 CG1_5 HG1_5 110.2 . . ?
CG3_5 CG1_5 CG2_5 108.5(13) . . ?
CBB_5 CB2_5 HB2A_5 109.3 . . ?
CBB_5 CB2_5 HB2B_5 109.3 . . ?
CBB_5 CB2_5 CG2_5 111.8(11) . . ?
HB2A_5 CB2_5 HB2B_5 107.9 . . ?
CG2_5 CB2_5 HB2A_5 109.3 . . ?
CG2_5 CB2_5 HB2B_5 109.3 . . ?
CG1_5 CG2_5 HG2A_5 110.3 . . ?
CG1_5 CG2_5 HG2B_5 110.3 . . ?
CB2_5 CG2_5 CG1_5 107.2(10) . . ?
CB2_5 CG2_5 HG2A_5 110.3 . . ?
CB2_5 CG2_5 HG2B_5 110.3 . . ?
HG2A_5 CG2_5 HG2B_5 108.5 . . ?
CBB_5 CB3_5 HB3A_5 109.9 . . ?
CBB_5 CB3_5 HB3B_5 109.9 . . ?
CBB_5 CB3_5 CG3_5 109.1(11) . . ?
HB3A_5 CB3_5 HB3B_5 108.3 . . ?
CG3_5 CB3_5 HB3A_5 109.9 . . ?
CG3_5 CB3_5 HB3B_5 109.9 . . ?
CG1_5 CG3_5 CB3_5 109.0(12) . . ?
CG1_5 CG3_5 HG3A_5 109.9 . . ?
CG1_5 CG3_5 HG3B_5 109.9 . . ?
CB3_5 CG3_5 HG3A_5 109.9 . . ?
CB3_5 CG3_5 HG3B_5 109.9 . . ?
HG3A_5 CG3_5 HG3B_5 108.3 . . ?
C_5 N_6 H_6 118.6 . . ?
C_5 N_6 CA_6 122.9(9) . . ?
CA_6 N_6 H_6 118.6 . . ?
N_6 CA_6 HA_6 106.7 . . ?
N_6 CA_6 CBB_6 110.7(9) . . ?
N_6 CA_6 CB_6 113.9(9) . . ?
CBB_6 CA_6 HA_6 106.7 . . ?
CB_6 CA_6 HA_6 106.7 . . ?
CB_6 CA_6 CBB_6 111.6(9) . . ?
CA_6 CBB_6 HBBA_6 109.3 . . ?
CA_6 CBB_6 HBBB_6 109.3 . . ?
HBBA_6 CBB_6 HBBB_6 107.9 . . ?
N1_6 CBB_6 CA_6 111.8(9) . . ?
N1_6 CBB_6 HBBA_6 109.3 . . ?
N1_6 CBB_6 HBBB_6 109.3 . . ?
CBB_6 N1_6 H1_6 119.9 . . ?
C_6 N1_6 CBB_6 120.2(9) . . ?
C_6 N1_6 H1_6 119.9 . . ?
O_6 C_6 N1_6 122.2(10) . . ?
O_6 C_6 N_7 122.4(11) . . ?
N_7 C_6 N1_6 115.4(10) . . ?
CA_6 CB_6 HBA_6 108.1 . . ?
CA_6 CB_6 HBB_6 108.1 . . ?
HBA_6 CB_6 HBB_6 107.3 . . ?
CG_6 CB_6 CA_6 116.8(10) . . ?
CG_6 CB_6 HBA_6 108.1 . . ?
CG_6 CB_6 HBB_6 108.1 . . ?
CD1_6 CG_6 CB_6 117.8(12) . . ?
CD2_6 CG_6 CB_6 121.9(12) . . ?
CD2_6 CG_6 CD1_6 120.3(13) . . ?
CG_6 CD1_6 HD1_6 120.1 . . ?
CE1_6 CD1_6 CG_6 119.9(18) . . ?
CE1_6 CD1_6 HD1_6 120.1 . . ?
CD1_6 CE1_6 HE1_6 119.5 . . ?
CZ_6 CE1_6 CD1_6 121(2) . . ?
CZ_6 CE1_6 HE1_6 119.5 . . ?
CE1_6 CZ_6 HZ_6 120.2 . . ?
CE1_6 CZ_6 CE2_6 119.5(15) . . ?
CE2_6 CZ_6 HZ_6 120.2 . . ?
CZ_6 CE2_6 HE2_6 120.3 . . ?
CZ_6 CE2_6 CD2_6 119.5(18) . . ?
CD2_6 CE2_6 HE2_6 120.3 . . ?
CG_6 CD2_6 CE2_6 119.7(17) . . ?
CG_6 CD2_6 HD2_6 120.1 . . ?
CE2_6 CD2_6 HD2_6 120.1 . . ?
C_6 N_7 H_7 119.2 . . ?
C_6 N_7 CA_7 121.7(10) . . ?
CA_7 N_7 H_7 119.2 . . ?
N_7 CA_7 HA_7 108.0 . . ?
N_7 CA_7 CBB_7 114.1(10) . . ?
N_7 CA_7 CB1_7 111.3(10) . . ?
CBB_7 CA_7 HA_7 108.0 . . ?
CBB_7 CA_7 CB1_7 107.3(10) . . ?
CB1_7 CA_7 HA_7 108.0 . . ?
CA_7 CBB_7 CB2_7 109.9(10) . . ?
N1_7 CBB_7 CA_7 110.0(10) . . ?
N1_7 CBB_7 CB2_7 105.0(10) . . ?
N1_7 CBB_7 CB3_7 113.0(10) . . ?
CB3_7 CBB_7 CA_7 110.3(11) . . ?
CB3_7 CBB_7 CB2_7 108.5(11) . . ?
CBB_7 N1_7 H1_7 116.2 . . ?
C_7 N1_7 CBB_7 127.6(9) . . ?
C_7 N1_7 H1_7 116.2 . . ?
N1_7 C_7 N_8 115.0(9) . . ?
O_7 C_7 N1_7 123.0(9) . . ?
O_7 C_7 N_8 121.9(10) . . ?
CA_7 CB1_7 HB1A_7 109.2 . . ?
CA_7 CB1_7 HB1B_7 109.2 . . ?
HB1A_7 CB1_7 HB1B_7 107.9 . . ?
CG1_7 CB1_7 CA_7 112.1(10) . . ?
CG1_7 CB1_7 HB1A_7 109.2 . . ?
CG1_7 CB1_7 HB1B_7 109.2 . . ?
CB1_7 CG1_7 HG1_7 109.9 . . ?
CB1_7 CG1_7 CG2_7 109.1(12) . . ?
CB1_7 CG1_7 CG3_7 109.9(12) . . ?
CG2_7 CG1_7 HG1_7 109.9 . . ?
CG3_7 CG1_7 HG1_7 109.9 . . ?
CG3_7 CG1_7 CG2_7 108.2(12) . . ?
CBB_7 CB2_7 HB2A_7 109.7 . . ?
CBB_7 CB2_7 HB2B_7 109.7 . . ?
HB2A_7 CB2_7 HB2B_7 108.2 . . ?
CG2_7 CB2_7 CBB_7 109.8(10) . . ?
CG2_7 CB2_7 HB2A_7 109.7 . . ?
CG2_7 CB2_7 HB2B_7 109.7 . . ?
CG1_7 CG2_7 CB2_7 109.4(10) . . ?
CG1_7 CG2_7 HG2A_7 109.8 . . ?
CG1_7 CG2_7 HG2B_7 109.8 . . ?
CB2_7 CG2_7 HG2A_7 109.8 . . ?
CB2_7 CG2_7 HG2B_7 109.8 . . ?
HG2A_7 CG2_7 HG2B_7 108.2 . . ?
CBB_7 CB3_7 HB3A_7 110.1 . . ?
CBB_7 CB3_7 HB3B_7 110.1 . . ?
CBB_7 CB3_7 CG3_7 108.1(10) . . ?
HB3A_7 CB3_7 HB3B_7 108.4 . . ?
CG3_7 CB3_7 HB3A_7 110.1 . . ?
CG3_7 CB3_7 HB3B_7 110.1 . . ?
CG1_7 CG3_7 CB3_7 110.9(11) . . ?
CG1_7 CG3_7 HG3A_7 109.4 . . ?
CG1_7 CG3_7 HG3B_7 109.4 . . ?
CB3_7 CG3_7 HG3A_7 109.4 . . ?
CB3_7 CG3_7 HG3B_7 109.4 . . ?
HG3A_7 CG3_7 HG3B_7 108.0 . . ?
C_7 N_8 H_8 118.2 . . ?
C_7 N_8 CA_8 123.7(9) . . ?
CA_8 N_8 H_8 118.2 . . ?
N_8 CA_8 HA_8 108.7 . . ?
N_8 CA_8 CBB_8 110.0(9) . . ?
N_8 CA_8 CB_8 109.6(9) . . ?
CBB_8 CA_8 HA_8 108.7 . . ?
CBB_8 CA_8 CB_8 110.9(9) . . ?
CB_8 CA_8 HA_8 108.7 . . ?
CA_8 CBB_8 HBBA_8 109.0 . . ?
CA_8 CBB_8 HBBB_8 109.0 . . ?
HBBA_8 CBB_8 HBBB_8 107.8 . . ?
N1_8 CBB_8 CA_8 113.0(9) . . ?
N1_8 CBB_8 HBBA_8 109.0 . . ?
N1_8 CBB_8 HBBB_8 109.0 . . ?
CBB_8 N1_8 H1_8 120.8 . . ?
C_8 N1_8 CBB_8 118.4(9) . . ?
C_8 N1_8 H1_8 120.8 . . ?
O_8 C_8 N1_8 123.5(10) . . ?
O_8 C_8 N_9 123.7(10) . . ?
N_9 C_8 N1_8 112.8(9) . . ?
CA_8 CB_8 HBA_8 109.5 . . ?
CA_8 CB_8 HBB_8 109.5 . . ?
CA_8 CB_8 HBC_8 109.5 . . ?
HBA_8 CB_8 HBB_8 109.5 . . ?
HBA_8 CB_8 HBC_8 109.5 . . ?
HBB_8 CB_8 HBC_8 109.5 . . ?
C_8 N_9 H_9 119.2 . . ?
C_8 N_9 CA_9 121.5(9) . . ?
CA_9 N_9 H_9 119.2 . . ?
N_9 CA_9 HA_9 108.6 . . ?
N_9 CA_9 CBB_9 111.2(10) . . ?
N_9 CA_9 CB1_9 113.0(11) . . ?
CBB_9 CA_9 HA_9 108.6 . . ?
CB1_9 CA_9 HA_9 108.6 . . ?
CB1_9 CA_9 CBB_9 106.8(10) . . ?
N1_9 CBB_9 CA_9 109.3(9) . . ?
N1_9 CBB_9 CB2_9 107.3(10) . . ?
N1_9 CBB_9 CB3_9 111.0(10) . . ?
CB2_9 CBB_9 CA_9 110.6(10) . . ?
CB2_9 CBB_9 CB3_9 109.4(10) . . ?
CB3_9 CBB_9 CA_9 109.3(11) . . ?
CBB_9 N1_9 H1_9 118.4 . . ?
C_9 N1_9 CBB_9 123.2(10) . . ?
C_9 N1_9 H1_9 118.4 . . ?
N1_9 C_9 N_10 112.3(10) . . ?
O_9 C_9 N1_9 125.6(11) . . ?
O_9 C_9 N_10 122.0(11) . . ?
CA_9 CB1_9 HB1A_9 109.2 . . ?
CA_9 CB1_9 HB1B_9 109.2 . . ?
HB1A_9 CB1_9 HB1B_9 107.9 . . ?
CG1_9 CB1_9 CA_9 112.1(11) . . ?
CG1_9 CB1_9 HB1A_9 109.2 . . ?
CG1_9 CB1_9 HB1B_9 109.2 . . ?
CB1_9 CG1_9 HG1_9 110.6 . . ?
CB1_9 CG1_9 CG2_9 109.3(11) . . ?
CB1_9 CG1_9 CG3_9 108.0(12) . . ?
CG2_9 CG1_9 HG1_9 110.6 . . ?
CG2_9 CG1_9 CG3_9 107.5(12) . . ?
CG3_9 CG1_9 HG1_9 110.6 . . ?
CBB_9 CB2_9 HB2A_9 109.5 . . ?
CBB_9 CB2_9 HB2B_9 109.5 . . ?
CBB_9 CB2_9 CG2_9 110.7(11) . . ?
HB2A_9 CB2_9 HB2B_9 108.1 . . ?
CG2_9 CB2_9 HB2A_9 109.5 . . ?
CG2_9 CB2_9 HB2B_9 109.5 . . ?
CG1_9 CG2_9 CB2_9 108.4(11) . . ?
CG1_9 CG2_9 HG2A_9 110.0 . . ?
CG1_9 CG2_9 HG2B_9 110.0 . . ?
CB2_9 CG2_9 HG2A_9 110.0 . . ?
CB2_9 CG2_9 HG2B_9 110.0 . . ?
HG2A_9 CG2_9 HG2B_9 108.4 . . ?
CBB_9 CB3_9 HB3A_9 110.2 . . ?
CBB_9 CB3_9 HB3B_9 110.2 . . ?
CBB_9 CB3_9 CG3_9 107.5(10) . . ?
HB3A_9 CB3_9 HB3B_9 108.5 . . ?
CG3_9 CB3_9 HB3A_9 110.2 . . ?
CG3_9 CB3_9 HB3B_9 110.2 . . ?
CG1_9 CG3_9 CB3_9 110.5(10) . . ?
CG1_9 CG3_9 HG3A_9 109.6 . . ?
CG1_9 CG3_9 HG3B_9 109.6 . . ?
CB3_9 CG3_9 HG3A_9 109.6 . . ?
CB3_9 CG3_9 HG3B_9 109.6 . . ?
HG3A_9 CG3_9 HG3B_9 108.1 . . ?
C_9 N_10 H_10 120.1 . . ?
C_9 N_10 CA_10 119.8(10) . . ?
CA_10 N_10 H_10 120.1 . . ?
N_10 CA_10 HAA_10 108.8 . . ?
N_10 CA_10 HAB_10 108.8 . . ?
N_10 CA_10 CB_10 113.6(11) . . ?
HAA_10 CA_10 HAB_10 107.7 . . ?
CB_10 CA_10 HAA_10 108.8 . . ?
CB_10 CA_10 HAB_10 108.8 . . ?
CA_10 CB_10 HBA_10 109.1 . . ?
CA_10 CB_10 HBB_10 109.1 . . ?
HBA_10 CB_10 HBB_10 107.8 . . ?
C_10 CB_10 CA_10 112.6(10) . . ?
C_10 CB_10 HBA_10 109.1 . . ?
C_10 CB_10 HBB_10 109.1 . . ?
O_10 C_10 CB_10 126.0(14) . . ?
O_10 C_10 O_11 122.9(13) . . ?
O_11 C_10 CB_10 111.1(11) . . ?
C_10 O_11 C1_11 113.7(11) . . ?
O_11 C1_11 H1A_11 111.1 . . ?
O_11 C1_11 H1B_11 111.1 . . ?
O_11 C1_11 C2_11 103.2(13) . . ?
H1A_11 C1_11 H1B_11 109.1 . . ?
C2_11 C1_11 H1A_11 111.1 . . ?
C2_11 C1_11 H1B_11 111.1 . . ?
C3_11 C2_11 C1_11 118(2) . . ?
C7_11 C2_11 C1_11 121.6(19) . . ?
C7_11 C2_11 C3_11 120(2) . . ?
C2_11 C3_11 H3_11 121.1 . . ?
C2_11 C3_11 C4_11 118(3) . . ?
C4_11 C3_11 H3_11 121.1 . . ?
C3_11 C4_11 H4_11 119.7 . . ?
C5_11 C4_11 C3_11 121(3) . . ?
C5_11 C4_11 H4_11 119.7 . . ?
C4_11 C5_11 H5_11 118.4 . . ?
C4_11 C5_11 C6_11 123(3) . . ?
C6_11 C5_11 H5_11 118.4 . . ?
C5_11 C6_11 H6_11 121.8 . . ?
C5_11 C6_11 C7_11 116(3) . . ?
C7_11 C6_11 H6_11 121.8 . . ?
C2_11 C7_11 C6_11 121(2) . . ?
C2_11 C7_11 H7_11 119.3 . . ?
C6_11 C7_11 H7_11 119.3 . . ?

loop_
_geom_bond_atom_site_label_1
_geom_bond_atom_site_label_2
_geom_bond_distance
_geom_bond_site_symmetry_2
_geom_bond_publ_flag
Br_1 C1_1 1.925(13) . ?
C1_1 C2_1 1.389(19) . ?
C1_1 C6_1 1.372(17) . ?
C2_1 H2_1 0.9300 . ?
C2_1 C3_1 1.369(18) . ?
C3_1 H3_1 0.9300 . ?
C3_1 C4_1 1.416(17) . ?
C4_1 C5_1 1.398(17) . ?
C4_1 N1_1 1.398(15) . ?
C5_1 H5_1 0.9300 . ?
C5_1 C6_1 1.362(16) . ?
C6_1 H6_1 0.9300 . ?
N1_1 H1_1 0.8600 . ?
N1_1 C_1 1.374(13) . ?
C_1 O_1 1.235(13) . ?
C_1 N_2 1.337(14) . ?
N_2 H_2 0.8600 . ?
N_2 CA_2 1.455(14) . ?
CA_2 HA_2 0.9800 . ?
CA_2 CBB_2 1.505(17) . ?
CA_2 CB_2 1.555(17) . ?
CBB_2 HBBA_2 0.9700 . ?
CBB_2 HBBB_2 0.9700 . ?
CBB_2 N1_2 1.474(15) . ?
N1_2 H1_2 0.8600 . ?
N1_2 C_2 1.355(15) . ?
C_2 O_2 1.248(13) . ?
C_2 N_3 1.335(14) . ?
CB_2 HBA_2 0.9700 . ?
CB_2 HBB_2 0.9700 . ?
CB_2 CG_2 1.534(19) . ?
CG_2 CD1_2 1.40(2) . ?
CG_2 CD2_2 1.40(2) . ?
CD1_2 HD1_2 0.9300 . ?
CD1_2 CE1_2 1.40(2) . ?
CE1_2 HE1_2 0.9300 . ?
CE1_2 CZ_2 1.37(2) . ?
CZ_2 HZ_2 0.9300 . ?
CZ_2 CE2_2 1.37(2) . ?
CE2_2 HE2_2 0.9300 . ?
CE2_2 CD2_2 1.37(2) . ?
CD2_2 HD2_2 0.9300 . ?
N_3 H_3 0.8600 . ?
N_3 CA_3 1.462(15) . ?
CA_3 HA_3 0.9800 . ?
CA_3 CBB_3 1.518(16) . ?
CA_3 CB1_3 1.547(16) . ?
CBB_3 N1_3 1.482(13) . ?
CBB_3 CG2_3 1.519(15) . ?
CBB_3 CG3_3 1.542(16) . ?
N1_3 H1_3 0.8600 . ?
N1_3 C_3 1.363(13) . ?
C_3 O_3 1.231(13) . ?
C_3 N_4 1.364(13) . ?
CB1_3 HB1A_3 0.9700 . ?
CB1_3 HB1B_3 0.9700 . ?
CB1_3 CG1_3 1.511(19) . ?
CG1_3 HG1_3 0.9800 . ?
CG1_3 CB2_3 1.549(18) . ?
CG1_3 CB3_3 1.519(18) . ?
CB2_3 HB2A_3 0.9700 . ?
CB2_3 HB2B_3 0.9700 . ?
CB2_3 CG2_3 1.551(17) . ?
CG2_3 HG2A_3 0.9700 . ?
CG2_3 HG2B_3 0.9700 . ?
CB3_3 HB3A_3 0.9700 . ?
CB3_3 HB3B_3 0.9700 . ?
CB3_3 CG3_3 1.537(18) . ?
CG3_3 HG3A_3 0.9700 . ?
CG3_3 HG3B_3 0.9700 . ?
N_4 H_4 0.8600 . ?
N_4 CA_4 1.458(14) . ?
CA_4 HA_4 0.9800 . ?
CA_4 CBB_4 1.550(16) . ?
CA_4 CB_4 1.507(16) . ?
CBB_4 HBBA_4 0.9700 . ?
CBB_4 HBBB_4 0.9700 . ?
CBB_4 N1_4 1.460(14) . ?
N1_4 H1_4 0.8600 . ?
N1_4 C_4 1.360(14) . ?
C_4 O_4 1.239(14) . ?
C_4 N_5 1.354(15) . ?
CB_4 HBA_4 0.9600 . ?
CB_4 HBB_4 0.9600 . ?
CB_4 HBC_4 0.9600 . ?
N_5 H_5 0.8600 . ?
N_5 CA_5 1.461(15) . ?
CA_5 HA_5 0.9800 . ?
CA_5 CBB_5 1.553(17) . ?
CA_5 CB1_5 1.551(17) . ?
CBB_5 N1_5 1.447(14) . ?
CBB_5 CB2_5 1.519(15) . ?
CBB_5 CB3_5 1.532(16) . ?
N1_5 H1_5 0.8600 . ?
N1_5 C_5 1.355(13) . ?
C_5 O_5 1.236(13) . ?
C_5 N_6 1.352(13) . ?
CB1_5 HB1A_5 0.9700 . ?
CB1_5 HB1B_5 0.9700 . ?
CB1_5 CG1_5 1.51(2) . ?
CG1_5 HG1_5 0.9800 . ?
CG1_5 CG2_5 1.544(18) . ?
CG1_5 CG3_5 1.54(2) . ?
CB2_5 HB2A_5 0.9700 . ?
CB2_5 HB2B_5 0.9700 . ?
CB2_5 CG2_5 1.549(19) . ?
CG2_5 HG2A_5 0.9700 . ?
CG2_5 HG2B_5 0.9700 . ?
CB3_5 HB3A_5 0.9700 . ?
CB3_5 HB3B_5 0.9700 . ?
CB3_5 CG3_5 1.565(19) . ?
CG3_5 HG3A_5 0.9700 . ?
CG3_5 HG3B_5 0.9700 . ?
N_6 H_6 0.8600 . ?
N_6 CA_6 1.467(14) . ?
CA_6 HA_6 0.9800 . ?
CA_6 CBB_6 1.548(15) . ?
CA_6 CB_6 1.517(16) . ?
CBB_6 HBBA_6 0.9700 . ?
CBB_6 HBBB_6 0.9700 . ?
CBB_6 N1_6 1.445(14) . ?
N1_6 H1_6 0.8600 . ?
N1_6 C_6 1.350(15) . ?
C_6 O_6 1.238(14) . ?
C_6 N_7 1.346(14) . ?
CB_6 HBA_6 0.9700 . ?
CB_6 HBB_6 0.9700 . ?
CB_6 CG_6 1.521(15) . ?
CG_6 CD1_6 1.386(19) . ?
CG_6 CD2_6 1.355(18) . ?
CD1_6 HD1_6 0.9300 . ?
CD1_6 CE1_6 1.37(2) . ?
CE1_6 HE1_6 0.9300 . ?
CE1_6 CZ_6 1.36(3) . ?
CZ_6 HZ_6 0.9300 . ?
CZ_6 CE2_6 1.39(3) . ?
CE2_6 HE2_6 0.9300 . ?
CE2_6 CD2_6 1.399(19) . ?
CD2_6 HD2_6 0.9300 . ?
N_7 H_7 0.8600 . ?
N_7 CA_7 1.458(15) . ?
CA_7 HA_7 0.9800 . ?
CA_7 CBB_7 1.550(16) . ?
CA_7 CB1_7 1.548(17) . ?
CBB_7 N1_7 1.469(15) . ?
CBB_7 CB2_7 1.549(17) . ?
CBB_7 CB3_7 1.519(17) . ?
N1_7 H1_7 0.8600 . ?
N1_7 C_7 1.348(14) . ?
C_7 O_7 1.251(12) . ?
C_7 N_8 1.355(13) . ?
CB1_7 HB1A_7 0.9700 . ?
CB1_7 HB1B_7 0.9700 . ?
CB1_7 CG1_7 1.507(18) . ?
CG1_7 HG1_7 0.9800 . ?
CG1_7 CG2_7 1.531(18) . ?
CG1_7 CG3_7 1.511(19) . ?
CB2_7 HB2A_7 0.9700 . ?
CB2_7 HB2B_7 0.9700 . ?
CB2_7 CG2_7 1.543(17) . ?
CG2_7 HG2A_7 0.9700 . ?
CG2_7 HG2B_7 0.9700 . ?
CB3_7 HB3A_7 0.9700 . ?
CB3_7 HB3B_7 0.9700 . ?
CB3_7 CG3_7 1.564(18) . ?
CG3_7 HG3A_7 0.9700 . ?
CG3_7 HG3B_7 0.9700 . ?
N_8 H_8 0.8600 . ?
N_8 CA_8 1.452(14) . ?
CA_8 HA_8 0.9800 . ?
CA_8 CBB_8 1.507(15) . ?
CA_8 CB_8 1.532(15) . ?
CBB_8 HBBA_8 0.9700 . ?
CBB_8 HBBB_8 0.9700 . ?
CBB_8 N1_8 1.451(13) . ?
N1_8 H1_8 0.8600 . ?
N1_8 C_8 1.365(13) . ?
C_8 O_8 1.213(13) . ?
C_8 N_9 1.368(14) . ?
CB_8 HBA_8 0.9600 . ?
CB_8 HBB_8 0.9600 . ?
CB_8 HBC_8 0.9600 . ?
N_9 H_9 0.8600 . ?
N_9 CA_9 1.441(15) . ?
CA_9 HA_9 0.9800 . ?
CA_9 CBB_9 1.566(18) . ?
CA_9 CB1_9 1.541(17) . ?
CBB_9 N1_9 1.471(15) . ?
CBB_9 CB2_9 1.501(17) . ?
CBB_9 CB3_9 1.536(16) . ?
N1_9 H1_9 0.8600 . ?
N1_9 C_9 1.374(15) . ?
C_9 O_9 1.218(14) . ?
C_9 N_10 1.386(15) . ?
CB1_9 HB1A_9 0.9700 . ?
CB1_9 HB1B_9 0.9700 . ?
CB1_9 CG1_9 1.524(19) . ?
CG1_9 HG1_9 0.9800 . ?
CG1_9 CG2_9 1.54(2) . ?
CG1_9 CG3_9 1.555(19) . ?
CB2_9 HB2A_9 0.9700 . ?
CB2_9 HB2B_9 0.9700 . ?
CB2_9 CG2_9 1.549(18) . ?
CG2_9 HG2A_9 0.9700 . ?
CG2_9 HG2B_9 0.9700 . ?
CB3_9 HB3A_9 0.9700 . ?
CB3_9 HB3B_9 0.9700 . ?
CB3_9 CG3_9 1.560(17) . ?
CG3_9 HG3A_9 0.9700 . ?
CG3_9 HG3B_9 0.9700 . ?
N_10 H_10 0.8600 . ?
N_10 CA_10 1.445(15) . ?
CA_10 HAA_10 0.9700 . ?
CA_10 HAB_10 0.9700 . ?
CA_10 CB_10 1.530(16) . ?
CB_10 HBA_10 0.9700 . ?
CB_10 HBB_10 0.9700 . ?
CB_10 C_10 1.496(18) . ?
C_10 O_10 1.202(15) . ?
C_10 O_11 1.343(17) . ?
O_11 C1_11 1.491(18) . ?
C1_11 H1A_11 0.9700 . ?
C1_11 H1B_11 0.9700 . ?
C1_11 C2_11 1.55(3) . ?
C2_11 C3_11 1.38(3) . ?
C2_11 C7_11 1.35(3) . ?
C3_11 H3_11 0.9300 . ?
C3_11 C4_11 1.42(3) . ?
C4_11 H4_11 0.9300 . ?
C4_11 C5_11 1.33(4) . ?
C5_11 H5_11 0.9300 . ?
C5_11 C6_11 1.37(4) . ?
C6_11 H6_11 0.9300 . ?
C6_11 C7_11 1.43(3) . ?
C7_11 H7_11 0.9300 . ?

loop_
_geom_torsion_atom_site_label_1
_geom_torsion_atom_site_label_2
_geom_torsion_atom_site_label_3
_geom_torsion_atom_site_label_4
_geom_torsion
_geom_torsion_site_symmetry_1
_geom_torsion_site_symmetry_2
_geom_torsion_site_symmetry_3
_geom_torsion_site_symmetry_4
_geom_torsion_publ_flag
Br_1 C1_1 C2_1 C3_1 178.2(10) . . . . ?
Br_1 C1_1 C6_1 C5_1 -178.4(9) . . . . ?
C1_1 C2_1 C3_1 C4_1 0.7(19) . . . . ?
C2_1 C1_1 C6_1 C5_1 1(2) . . . . ?
C2_1 C3_1 C4_1 C5_1 0.0(18) . . . . ?
C2_1 C3_1 C4_1 N1_1 -174.8(12) . . . . ?
C3_1 C4_1 C5_1 C6_1 -0.2(18) . . . . ?
C3_1 C4_1 N1_1 C_1 -156.9(11) . . . . ?
C4_1 C5_1 C6_1 C1_1 -0.2(19) . . . . ?
C4_1 N1_1 C_1 O_1 28.5(18) . . . . ?
C4_1 N1_1 C_1 N_2 -154.9(11) . . . . ?
C5_1 C4_1 N1_1 C_1 28.6(18) . . . . ?
C6_1 C1_1 C2_1 C3_1 -1(2) . . . . ?
N1_1 C4_1 C5_1 C6_1 174.2(12) . . . . ?
N1_1 C_1 N_2 CA_2 -165.6(10) . . . . ?
C_1 N_2 CA_2 CBB_2 -115.2(12) . . . . ?
C_1 N_2 CA_2 CB_2 124.5(12) . . . . ?
O_1 C_1 N_2 CA_2 11.0(19) . . . . ?
N_2 CA_2 CBB_2 N1_2 58.7(13) . . . . ?
N_2 CA_2 CB_2 CG_2 -42.9(14) . . . . ?
CA_2 CBB_2 N1_2 C_2 76.7(13) . . . . ?
CA_2 CB_2 CG_2 CD1_2 -67.3(16) . . . . ?
CA_2 CB_2 CG_2 CD2_2 108.2(14) . . . . ?
CBB_2 CA_2 CB_2 CG_2 -163.7(11) . . . . ?
CBB_2 N1_2 C_2 O_2 17.6(16) . . . . ?
CBB_2 N1_2 C_2 N_3 -165.2(10) . . . . ?
N1_2 C_2 N_3 CA_3 168.3(10) . . . . ?
C_2 N_3 CA_3 CBB_3 -91.0(13) . . . . ?
C_2 N_3 CA_3 CB1_3 146.7(11) . . . . ?
O_2 C_2 N_3 CA_3 -14.5(17) . . . . ?
CB_2 CA_2 CBB_2 N1_2 179.6(10) . . . . ?
CB_2 CG_2 CD1_2 CE1_2 179.1(12) . . . . ?
CB_2 CG_2 CD2_2 CE2_2 -178.7(13) . . . . ?
CG_2 CD1_2 CE1_2 CZ_2 -2(2) . . . . ?
CD1_2 CG_2 CD2_2 CE2_2 -3(2) . . . . ?
CD1_2 CE1_2 CZ_2 CE2_2 0(2) . . . . ?
CE1_2 CZ_2 CE2_2 CD2_2 1(3) . . . . ?
CZ_2 CE2_2 CD2_2 CG_2 1(2) . . . . ?
CD2_2 CG_2 CD1_2 CE1_2 3(2) . . . . ?
N_3 CA_3 CBB_3 N1_3 57.9(11) . . . . ?
N_3 CA_3 CBB_3 CG2_3 -59.5(12) . . . . ?
N_3 CA_3 CBB_3 CG3_3 -178.6(9) . . . . ?
N_3 CA_3 CB1_3 CG1_3 118.6(12) . . . . ?
CA_3 CBB_3 N1_3 C_3 66.7(14) . . . . ?
CA_3 CBB_3 CG2_3 CB2_3 -54.8(13) . . . . ?
CA_3 CBB_3 CG3_3 CB3_3 66.1(13) . . . . ?
CA_3 CB1_3 CG1_3 CB2_3 -56.6(14) . . . . ?
CA_3 CB1_3 CG1_3 CB3_3 61.7(14) . . . . ?
CBB_3 CA_3 CB1_3 CG1_3 -6.8(14) . . . . ?
CBB_3 N1_3 C_3 O_3 12.4(18) . . . . ?
CBB_3 N1_3 C_3 N_4 -167.3(10) . . . . ?
N1_3 CBB_3 CG2_3 CB2_3 -174.3(10) . . . . ?
N1_3 CBB_3 CG3_3 CB3_3 -171.1(10) . . . . ?
N1_3 C_3 N_4 CA_4 -175.7(10) . . . . ?
C_3 N_4 CA_4 CBB_4 -111.1(12) . . . . ?
C_3 N_4 CA_4 CB_4 122.6(12) . . . . ?
O_3 C_3 N_4 CA_4 4.6(18) . . . . ?
CB1_3 CA_3 CBB_3 N1_3 -178.7(9) . . . . ?
CB1_3 CA_3 CBB_3 CG2_3 63.9(12) . . . . ?
CB1_3 CA_3 CBB_3 CG3_3 -55.2(12) . . . . ?
CB1_3 CG1_3 CB2_3 CG2_3 65.3(13) . . . . ?
CB1_3 CG1_3 CB3_3 CG3_3 -50.7(15) . . . . ?
CG1_3 CB2_3 CG2_3 CBB_3 -9.2(15) . . . . ?
CG1_3 CB3_3 CG3_3 CBB_3 -11.0(16) . . . . ?
CB2_3 CG1_3 CB3_3 CG3_3 66.9(15) . . . . ?
CG2_3 CBB_3 N1_3 C_3 -174.9(10) . . . . ?
CG2_3 CBB_3 CG3_3 CB3_3 -53.0(14) . . . . ?
CB3_3 CG1_3 CB2_3 CG2_3 -54.7(14) . . . . ?
CG3_3 CBB_3 N1_3 C_3 -55.6(15) . . . . ?
CG3_3 CBB_3 CG2_3 CB2_3 64.8(13) . . . . ?
N_4 CA_4 CBB_4 N1_4 57.5(12) . . . . ?
CA_4 CBB_4 N1_4 C_4 84.7(12) . . . . ?
CBB_4 N1_4 C_4 O_4 20.6(16) . . . . ?
CBB_4 N1_4 C_4 N_5 -163.1(9) . . . . ?
N1_4 C_4 N_5 CA_5 167.1(10) . . . . ?
C_4 N_5 CA_5 CBB_5 -101.9(12) . . . . ?
C_4 N_5 CA_5 CB1_5 136.8(12) . . . . ?
O_4 C_4 N_5 CA_5 -16.7(17) . . . . ?
CB_4 CA_4 CBB_4 N1_4 -177.2(10) . . . . ?
N_5 CA_5 CBB_5 N1_5 58.3(12) . . . . ?
N_5 CA_5 CBB_5 CB2_5 -58.8(13) . . . . ?
N_5 CA_5 CBB_5 CB3_5 -176.2(9) . . . . ?
N_5 CA_5 CB1_5 CG1_5 109.3(12) . . . . ?
CA_5 CBB_5 N1_5 C_5 72.2(14) . . . . ?
CA_5 CBB_5 CB2_5 CG2_5 -49.0(14) . . . . ?
CA_5 CBB_5 CB3_5 CG3_5 69.8(14) . . . . ?
CA_5 CB1_5 CG1_5 CG2_5 -51.1(15) . . . . ?
CA_5 CB1_5 CG1_5 CG3_5 66.9(14) . . . . ?
CBB_5 CA_5 CB1_5 CG1_5 -14.2(14) . . . . ?
CBB_5 N1_5 C_5 O_5 16.9(18) . . . . ?
CBB_5 N1_5 C_5 N_6 -165.3(10) . . . . ?
CBB_5 CB2_5 CG2_5 CG1_5 -16.0(16) . . . . ?
CBB_5 CB3_5 CG3_5 CG1_5 -17.1(17) . . . . ?
N1_5 CBB_5 CB2_5 CG2_5 -169.7(11) . . . . ?
N1_5 CBB_5 CB3_5 CG3_5 -165.4(12) . . . . ?
N1_5 C_5 N_6 CA_6 173.3(9) . . . . ?
C_5 N_6 CA_6 CBB_6 -98.7(12) . . . . ?
C_5 N_6 CA_6 CB_6 134.6(10) . . . . ?
O_5 C_5 N_6 CA_6 -8.9(16) . . . . ?
CB1_5 CA_5 CBB_5 N1_5 -177.0(9) . . . . ?
CB1_5 CA_5 CBB_5 CB2_5 65.9(12) . . . . ?
CB1_5 CA_5 CBB_5 CB3_5 -51.5(12) . . . . ?
CB1_5 CG1_5 CG2_5 CB2_5 68.1(15) . . . . ?
CB1_5 CG1_5 CG3_5 CB3_5 -47.9(16) . . . . ?
CB2_5 CBB_5 N1_5 C_5 -169.2(11) . . . . ?
CB2_5 CBB_5 CB3_5 CG3_5 -48.0(15) . . . . ?
CG2_5 CG1_5 CG3_5 CB3_5 70.0(15) . . . . ?
CB3_5 CBB_5 N1_5 C_5 -50.6(15) . . . . ?
CB3_5 CBB_5 CB2_5 CG2_5 68.5(14) . . . . ?
CG3_5 CG1_5 CG2_5 CB2_5 -50.5(15) . . . . ?
N_6 CA_6 CBB_6 N1_6 59.4(12) . . . . ?
N_6 CA_6 CB_6 CG_6 72.3(13) . . . . ?
CA_6 CBB_6 N1_6 C_6 79.2(12) . . . . ?
CA_6 CB_6 CG_6 CD1_6 104.6(13) . . . . ?
CA_6 CB_6 CG_6 CD2_6 -73.9(15) . . . . ?
CBB_6 CA_6 CB_6 CG_6 -53.9(13) . . . . ?
CBB_6 N1_6 C_6 O_6 12.5(16) . . . . ?
CBB_6 N1_6 C_6 N_7 -169.8(9) . . . . ?
N1_6 C_6 N_7 CA_7 174.0(9) . . . . ?
C_6 N_7 CA_7 CBB_7 -93.7(13) . . . . ?
C_6 N_7 CA_7 CB1_7 144.7(11) . . . . ?
O_6 C_6 N_7 CA_7 -8.3(16) . . . . ?
CB_6 CA_6 CBB_6 N1_6 -172.6(9) . . . . ?
CB_6 CG_6 CD1_6 CE1_6 -179.1(13) . . . . ?
CB_6 CG_6 CD2_6 CE2_6 -179.9(13) . . . . ?
CG_6 CD1_6 CE1_6 CZ_6 -3(3) . . . . ?
CD1_6 CG_6 CD2_6 CE2_6 2(2) . . . . ?
CD1_6 CE1_6 CZ_6 CE2_6 6(3) . . . . ?
CE1_6 CZ_6 CE2_6 CD2_6 -4(3) . . . . ?
CZ_6 CE2_6 CD2_6 CG_6 1(2) . . . . ?
CD2_6 CG_6 CD1_6 CE1_6 -1(2) . . . . ?
N_7 CA_7 CBB_7 N1_7 50.4(13) . . . . ?
N_7 CA_7 CBB_7 CB2_7 -64.8(13) . . . . ?
N_7 CA_7 CBB_7 CB3_7 175.6(10) . . . . ?
N_7 CA_7 CB1_7 CG1_7 125.7(12) . . . . ?
CA_7 CBB_7 N1_7 C_7 77.2(14) . . . . ?
CA_7 CBB_7 CB2_7 CG2_7 -59.0(14) . . . . ?
CA_7 CBB_7 CB3_7 CG3_7 61.1(14) . . . . ?
CA_7 CB1_7 CG1_7 CG2_7 -60.3(15) . . . . ?
CA_7 CB1_7 CG1_7 CG3_7 58.1(16) . . . . ?
CBB_7 CA_7 CB1_7 CG1_7 0.3(16) . . . . ?
CBB_7 N1_7 C_7 O_7 10.8(16) . . . . ?
CBB_7 N1_7 C_7 N_8 -172.6(10) . . . . ?
CBB_7 CB2_7 CG2_7 CG1_7 -1.2(16) . . . . ?
CBB_7 CB3_7 CG3_7 CG1_7 -1.5(18) . . . . ?
N1_7 CBB_7 CB2_7 CG2_7 -177.3(10) . . . . ?
N1_7 CBB_7 CB3_7 CG3_7 -175.3(11) . . . . ?
N1_7 C_7 N_8 CA_8 180.0(9) . . . . ?
C_7 N_8 CA_8 CBB_8 -107.1(11) . . . . ?
C_7 N_8 CA_8 CB_8 130.6(10) . . . . ?
O_7 C_7 N_8 CA_8 -3.4(15) . . . . ?
CB1_7 CA_7 CBB_7 N1_7 174.1(10) . . . . ?
CB1_7 CA_7 CBB_7 CB2_7 59.0(14) . . . . ?
CB1_7 CA_7 CBB_7 CB3_7 -60.6(13) . . . . ?
CB1_7 CG1_7 CG2_7 CB2_7 60.2(15) . . . . ?
CB1_7 CG1_7 CG3_7 CB3_7 -57.4(17) . . . . ?
CB2_7 CBB_7 N1_7 C_7 -164.6(10) . . . . ?
CB2_7 CBB_7 CB3_7 CG3_7 -59.3(14) . . . . ?
CG2_7 CG1_7 CG3_7 CB3_7 61.6(16) . . . . ?
CB3_7 CBB_7 N1_7 C_7 -46.5(15) . . . . ?
CB3_7 CBB_7 CB2_7 CG2_7 61.7(14) . . . . ?
CG3_7 CG1_7 CG2_7 CB2_7 -59.4(15) . . . . ?
N_8 CA_8 CBB_8 N1_8 57.7(11) . . . . ?
CA_8 CBB_8 N1_8 C_8 81.4(12) . . . . ?
CBB_8 N1_8 C_8 O_8 13.9(17) . . . . ?
CBB_8 N1_8 C_8 N_9 -167.1(10) . . . . ?
N1_8 C_8 N_9 CA_9 171.0(11) . . . . ?
C_8 N_9 CA_9 CBB_9 -100.2(13) . . . . ?
C_8 N_9 CA_9 CB1_9 139.7(12) . . . . ?
O_8 C_8 N_9 CA_9 -10.1(18) . . . . ?
CB_8 CA_8 CBB_8 N1_8 179.2(9) . . . . ?
N_9 CA_9 CBB_9 N1_9 59.5(12) . . . . ?
N_9 CA_9 CBB_9 CB2_9 -58.4(12) . . . . ?
N_9 CA_9 CBB_9 CB3_9 -178.8(10) . . . . ?
N_9 CA_9 CB1_9 CG1_9 111.2(13) . . . . ?
CA_9 CBB_9 N1_9 C_9 60.3(14) . . . . ?
CA_9 CBB_9 CB2_9 CG2_9 -51.9(13) . . . . ?
CA_9 CBB_9 CB3_9 CG3_9 68.7(13) . . . . ?
CA_9 CB1_9 CG1_9 CG2_9 -51.3(16) . . . . ?
CA_9 CB1_9 CG1_9 CG3_9 65.4(14) . . . . ?
CBB_9 CA_9 CB1_9 CG1_9 -11.4(15) . . . . ?
CBB_9 N1_9 C_9 O_9 17.1(19) . . . . ?
CBB_9 N1_9 C_9 N_10 -166.0(10) . . . . ?
CBB_9 CB2_9 CG2_9 CG1_9 -12.2(15) . . . . ?
CBB_9 CB3_9 CG3_9 CG1_9 -12.9(16) . . . . ?
N1_9 CBB_9 CB2_9 CG2_9 -171.1(10) . . . . ?
N1_9 CBB_9 CB3_9 CG3_9 -170.7(11) . . . . ?
N1_9 C_9 N_10 CA_10 165.4(10) . . . . ?
C_9 N_10 CA_10 CB_10 101.6(13) . . . . ?
O_9 C_9 N_10 CA_10 -17.5(18) . . . . ?
CB1_9 CA_9 CBB_9 N1_9 -176.8(10) . . . . ?
CB1_9 CA_9 CBB_9 CB2_9 65.4(13) . . . . ?
CB1_9 CA_9 CBB_9 CB3_9 -55.1(13) . . . . ?
CB1_9 CG1_9 CG2_9 CB2_9 65.1(15) . . . . ?
CB1_9 CG1_9 CG3_9 CB3_9 -50.7(15) . . . . ?
CB2_9 CBB_9 N1_9 C_9 -179.8(10) . . . . ?
CB2_9 CBB_9 CB3_9 CG3_9 -52.5(15) . . . . ?
CG2_9 CG1_9 CG3_9 CB3_9 67.1(15) . . . . ?
CB3_9 CBB_9 N1_9 C_9 -60.3(15) . . . . ?
CB3_9 CBB_9 CB2_9 CG2_9 68.4(14) . . . . ?
CG3_9 CG1_9 CG2_9 CB2_9 -51.9(14) . . . . ?
N_10 CA_10 CB_10 C_10 -79.4(14) . . . . ?
CA_10 CB_10 C_10 O_10 -56.8(18) . . . . ?
CA_10 CB_10 C_10 O_11 124.4(12) . . . . ?
CB_10 C_10 O_11 C1_11 -179.6(13) . . . . ?
C_10 O_11 C1_11 C2_11 -179.9(15) . . . . ?
O_10 C_10 O_11 C1_11 2(2) . . . . ?
O_11 C1_11 C2_11 C3_11 -71(2) . . . . ?
O_11 C1_11 C2_11 C7_11 115.6(18) . . . . ?
C1_11 C2_11 C3_11 C4_11 -175.6(19) . . . . ?
C1_11 C2_11 C7_11 C6_11 177.3(15) . . . . ?
C2_11 C3_11 C4_11 C5_11 -3(4) . . . . ?
C3_11 C2_11 C7_11 C6_11 4(3) . . . . ?
C3_11 C4_11 C5_11 C6_11 6(4) . . . . ?
C4_11 C5_11 C6_11 C7_11 -4(3) . . . . ?
C5_11 C6_11 C7_11 C2_11 -1(3) . . . . ?
C7_11 C2_11 C3_11 C4_11 -2(3) . . . . ?

loop_
_smtbx_masks_void_nr
_smtbx_masks_void_average_x
_smtbx_masks_void_average_y
_smtbx_masks_void_average_z
_smtbx_masks_void_volume
_smtbx_masks_void_count_electrons
_smtbx_masks_void_content
1 -0.237 -0.063 0.182 306.3 8.3 ?
2 -0.063 0.237 0.432 306.3 8.5 ?
3 0.237 0.063 0.682 306.3 8.3 ?
4 0.063 -0.237 0.932 306.3 8.2 ?
